data_4088930
loop_
_publ_author_name
'Causero, Andrea'
'Ballmann, Gerd'
'Pahl, J\"urgen'
'Zijlstra, Harmen'
'F\"arber, Christian'
'Harder, Sjoerd'

_publ_section_title
;
 Stabilization of Calcium Hydride Complexes by Fine Tuning of Amidinate
 Ligands
;
_journal_issue 19
_journal_name_full Organometallics
_journal_page_first 3350
_journal_paper_doi 10.1021/acs.organomet.6b00566
_journal_volume 35
_journal_year 2016
_chemical_formula_moiety 'C113 H166 Ca3 N6 O2, C6 H14'
_chemical_formula_sum 'C119 H180 Ca3 N6 O2'
_chemical_formula_weight 1846.92
_space_group_crystal_system triclinic
_space_group_IT_number 2
_space_group_name_Hall '-P 1'
_space_group_name_H-M_alt 'P -1'
_atom_sites_solution_hydrogens mixed
_atom_sites_solution_primary direct
_audit_creation_date 2016-05-19
_audit_creation_method
;
Olex2 1.2
(compiled 2016.02.19 svn.r3266 for OlexSys, GUI svn.r5155)
;
_cell_angle_alpha 92.8035(13)
_cell_angle_beta 101.6317(12)
_cell_angle_gamma 114.0730(15)
_cell_formula_units_Z 2
_cell_length_a 15.1967(2)
_cell_length_b 18.2301(3)
_cell_length_c 25.8609(4)
_cell_measurement_reflns_used 18715
_cell_measurement_temperature 100
_cell_measurement_theta_max 73.5530
_cell_measurement_theta_min 3.2080
_cell_volume 6337.71(19)
_computing_cell_refinement
;
CrysAlisPro, Agilent Technologies,
Version 1.171.37.35 (release 13-08-2014 CrysAlis171 .NET)
(compiled Aug 13 2014,18:06:01)
;
_computing_data_collection
;
CrysAlisPro, Agilent Technologies,
Version 1.171.37.35 (release 13-08-2014 CrysAlis171 .NET)
(compiled Aug 13 2014,18:06:01)
;
_computing_data_reduction
;
CrysAlisPro, Agilent Technologies,
Version 1.171.37.35 (release 13-08-2014 CrysAlis171 .NET)
(compiled Aug 13 2014,18:06:01)
;
_computing_molecular_graphics 'Olex2 (Dolomanov et al., 2009)'
_computing_publication_material 'Olex2 (Dolomanov et al., 2009)'
_computing_structure_refinement 'ShelXL (Sheldrick, 2015)'
_computing_structure_solution 'ShelXT (Sheldrick, 2015)'
_diffrn_ambient_environment N~2~
_diffrn_ambient_temperature 100
_diffrn_detector 'CCD plate'
_diffrn_detector_area_resol_mean 5.2903
_diffrn_detector_type AtlasS2
_diffrn_measured_fraction_theta_full 0.990
_diffrn_measured_fraction_theta_max 0.990
_diffrn_measurement_details
;
#__ type_ start__ end____ width___ exp.time_
  1 omega  -50.00   31.00   1.0000    2.0000
omega____ theta____ kappa____ phi______ frames
    -      -41.6909   38.0000  -30.0000 81

#__ type_ start__ end____ width___ exp.time_
  2 omega  -67.00   28.00   1.0000    2.0000
omega____ theta____ kappa____ phi______ frames
    -      -41.6909   57.0000 -180.0000 95

#__ type_ start__ end____ width___ exp.time_
  3 omega   46.00   97.00   1.0000    2.0000
omega____ theta____ kappa____ phi______ frames
    -       41.6909 -125.0000    0.0000 51

#__ type_ start__ end____ width___ exp.time_
  4 omega   35.00  121.00   1.0000   10.0000
omega____ theta____ kappa____ phi______ frames
    -      105.9955 -125.0000  120.0000 86

#__ type_ start__ end____ width___ exp.time_
  5 omega   31.00   88.00   1.0000   10.0000
omega____ theta____ kappa____ phi______ frames
    -      105.9955  -30.0000  -60.0000 57

#__ type_ start__ end____ width___ exp.time_
  6 omega   63.00  137.00   1.0000   10.0000
omega____ theta____ kappa____ phi______ frames
    -      105.9955  -77.0000  -90.0000 74

#__ type_ start__ end____ width___ exp.time_
  7 omega  108.00  134.00   1.0000   10.0000
omega____ theta____ kappa____ phi______ frames
    -      105.9955  -61.0000 -150.0000 26

#__ type_ start__ end____ width___ exp.time_
  8 omega   82.00  178.00   1.0000   10.0000
omega____ theta____ kappa____ phi______ frames
    -      105.9955   30.0000  -30.0000 96

#__ type_ start__ end____ width___ exp.time_
  9 omega   94.00  177.00   1.0000   10.0000
omega____ theta____ kappa____ phi______ frames
    -      105.9955  125.0000 -120.0000 83

#__ type_ start__ end____ width___ exp.time_
 10 omega   89.00  174.00   1.0000   10.0000
omega____ theta____ kappa____ phi______ frames
    -      105.9955   45.0000   60.0000 85

#__ type_ start__ end____ width___ exp.time_
 11 omega   40.00   97.00   1.0000   10.0000
omega____ theta____ kappa____ phi______ frames
    -      105.9955  -61.0000 -150.0000 57

#__ type_ start__ end____ width___ exp.time_
 12 omega   25.00  109.00   1.0000   10.0000
omega____ theta____ kappa____ phi______ frames
    -      105.9955  -94.0000 -180.0000 84

#__ type_ start__ end____ width___ exp.time_
 13 omega   31.00   90.00   1.0000   10.0000
omega____ theta____ kappa____ phi______ frames
    -      105.9955  -30.0000  150.0000 59

#__ type_ start__ end____ width___ exp.time_
 14 omega -112.00  -18.00   1.0000    2.0000
omega____ theta____ kappa____ phi______ frames
    -      -41.6909  -57.0000   30.0000 94
;
_diffrn_measurement_device 'four-circle diffractometer'
_diffrn_measurement_device_type 'SuperNova, Dual, Cu at zero, AtlasS2'
_diffrn_measurement_method '\w scans'
_diffrn_orient_matrix_UB_11 -0.0019010000
_diffrn_orient_matrix_UB_12 0.0473905000
_diffrn_orient_matrix_UB_13 -0.0476114000
_diffrn_orient_matrix_UB_21 0.0452508000
_diffrn_orient_matrix_UB_22 -0.0478459000
_diffrn_orient_matrix_UB_23 -0.0276919000
_diffrn_orient_matrix_UB_31 -0.1051199000
_diffrn_orient_matrix_UB_32 -0.0649605000
_diffrn_orient_matrix_UB_33 -0.0273258000
_diffrn_radiation_monochromator mirror
_diffrn_radiation_probe x-ray
_diffrn_radiation_type CuK\a
_diffrn_radiation_wavelength 1.54184
_diffrn_reflns_av_R_equivalents 0.0317
_diffrn_reflns_av_unetI/netI 0.0447
_diffrn_reflns_Laue_measured_fraction_full 0.990
_diffrn_reflns_Laue_measured_fraction_max 0.990
_diffrn_reflns_limit_h_max 18
_diffrn_reflns_limit_h_min -18
_diffrn_reflns_limit_k_max 19
_diffrn_reflns_limit_k_min -21
_diffrn_reflns_limit_l_max 31
_diffrn_reflns_limit_l_min -30
_diffrn_reflns_number 39256
_diffrn_reflns_point_group_measured_fraction_full 0.990
_diffrn_reflns_point_group_measured_fraction_max 0.990
_diffrn_reflns_theta_full 67.684
_diffrn_reflns_theta_max 68.118
_diffrn_reflns_theta_min 3.234
_diffrn_source 'sealed X-ray tube'
_diffrn_source_type 'SuperNova (Cu) X-ray Source'
_exptl_absorpt_coefficient_mu 1.463
_exptl_absorpt_correction_T_max 0.948
_exptl_absorpt_correction_T_min 0.920
_exptl_absorpt_correction_type gaussian
_exptl_absorpt_process_details
;
CrysAlisPro, Agilent Technologies,
Version 1.171.37.35 (release 13-08-2014 CrysAlis171 .NET)
(compiled Aug 13 2014,18:06:01)
Numerical absorption correction based on gaussian integration over
			a multifaceted crystal model
Empirical absorption correction using spherical harmonics,
 implemented in SCALE3 ABSPACK scaling algorithm.
;
_exptl_crystal_colour colourless
_exptl_crystal_colour_primary colourless
_exptl_crystal_density_diffrn 0.968
_exptl_crystal_description block
_exptl_crystal_F_000 2024
_exptl_crystal_size_max 0.3117
_exptl_crystal_size_mid 0.2182
_exptl_crystal_size_min 0.1941
_refine_diff_density_max 0.887
_refine_diff_density_min -0.509
_refine_diff_density_rms 0.058
_refine_ls_extinction_method none
_refine_ls_goodness_of_fit_ref 1.070
_refine_ls_hydrogen_treatment mixed
_refine_ls_matrix_type full
_refine_ls_number_parameters 1209
_refine_ls_number_reflns 22879
_refine_ls_number_restraints 0
_refine_ls_restrained_S_all 1.070
_refine_ls_R_factor_all 0.0631
_refine_ls_R_factor_gt 0.0552
_refine_ls_shift/su_max 0.001
_refine_ls_shift/su_mean 0.000
_refine_ls_structure_factor_coef Fsqd
_refine_ls_weighting_details 'w=1/[\s^2^(Fo^2^)+(0.1050P)^2^+0.6140P] where P=(Fo^2^+2Fc^2^)/3'
_refine_ls_weighting_scheme calc
_refine_ls_wR_factor_gt 0.1541
_refine_ls_wR_factor_ref 0.1623
_reflns_Friedel_coverage 0.000
_reflns_number_gt 19188
_reflns_number_total 22879
_reflns_threshold_expression 'I > 2\s(I)'
_cod_data_source_file om6b00566_si_006.cif
_cod_data_source_block hasj151127b
_cod_original_cell_volume 6337.72(18)
_cod_database_code 4088930
_chemical_oxdiff_formula 'C H N Ca O Si K'
_shelx_space_group_comment
;
The symmetry employed for this shelxl refinement is uniquely defined
by the following loop, which should always be used as a source of
symmetry information in preference to the above space-group names.
They are only intended as comments.
;
_reflns_odcompleteness_completeness 99.08
_reflns_odcompleteness_iscentric 1
_reflns_odcompleteness_theta 67.96
_olex2_refinement_description
;
1. Fixed Uiso
 At 1.2 times of:
  All C(H) groups, All C(H,H) groups
 At 1.5 times of:
  All C(H,H,H) groups
2.a Ternary CH refined with riding coordinates:
 C53(H53), C21(H21), C8(H8), C18(H18), C30(H30), C65(H65), C68(H68), C33(H33),
 C56(H56), C100(H100), C41(H41), C45(H45), C6(H6), C43(H43), C78(H78),
 C103(H103), C10(H10), C80(H80), C88(H88), C76(H76), C91(H91)
2.b Secondary CH2 refined with riding coordinates:
 C3(H3A,H3B), C39(H39A,H39B), C40(H40A,H40B), C9(H9A,H9B), C4(H4A,H4B),
 C79(H79A,H79B), C7(H7A,H7B), C5(H5A,H5B), C113(H11A,H11B), C108(H10D,H10E),
 C38(H38A,H38B), C46(H46A,H46B), C106(H10F,H10G), C112(H11C,H11D), C109(H10H,
 H10I), C44(H44A,H44B), C107(H10J,H10K), C74(H74A,H74B), C111(H11E,H11F),
 C42(H42A,H42B), C11(H11G,H11H), C77(H77A,H77B), C73(H73A,H73B), C110(H11I,
 H11J), C75(H75A,H75B), C81(H81A,H81B), C118(H11N,H11O), C117(H11P,H11Q),
 C115(H11U,H11V), C116(H11W,H11X)
2.c Aromatic/amide H refined with riding coordinates:
 C16(H16), C14(H14), C49(H49), C28(H28), C61(H61), C15(H15), C85(H85),
 C26(H26), C84(H84), C27(H27), C62(H62), C63(H63), C86(H86), C51(H51), C50(H50),
  C98(H98), C96(H96), C97(H97)
2.d Idealised Me refined as rotating group:
 C55(H55A,H55B,H55C), C32(H32A,H32B,H32C), C101(H10A,H10B,H10C), C34(H34A,H34B,
 H34C), C23(H23A,H23B,H23C), C67(H67A,H67B,H67C), C70(H70A,H70B,H70C), C20(H20A,
 H20B,H20C), C57(H57A,H57B,H57C), C54(H54A,H54B,H54C), C66(H66A,H66B,H66C),
 C19(H19A,H19B,H19C), C31(H31A,H31B,H31C), C58(H58A,H58B,H58C), C22(H22A,H22B,
 H22C), C35(H35A,H35B,H35C), C105(H10L,H10M,H10N), C90(H90A,H90B,H90C),
 C102(H10O,H10P,H10Q), C89(H89A,H89B,H89C), C69(H69A,H69B,H69C), C93(H93A,H93B,
 H93C), C104(H10R,H10S,H10T), C92(H92A,H92B,H92C), C114(H11K,H11L,H11M),
 C119(H11R,H11S,H11T)
;
_shelx_shelxl_version_number 2014/7
_olex2_date_sample_data_collection 2015-11-27
_olex2_submission_original_sample_id hasj151127b
_olex2_submission_special_instructions 'No special instructions were received'

loop_
_space_group_symop_operation_xyz
'x, y, z'
'-x, -y, -z'

loop_
_atom_site_label
_atom_site_type_symbol
_atom_site_fract_x
_atom_site_fract_y
_atom_site_fract_z
_atom_site_U_iso_or_equiv
_atom_site_adp_type
_atom_site_occupancy
_atom_site_site_symmetry_order
_atom_site_calc_flag
_atom_site_refinement_flags_posn
Ca2 Ca 0.59830(3) 0.45667(2) 0.29374(2) 0.02572(9) Uani 1 1 d .
Ca1 Ca 0.76907(2) 0.32062(2) 0.30463(2) 0.02532(9) Uani 1 1 d .
Ca3 Ca 0.53361(3) 0.26911(2) 0.18302(2) 0.03571(11) Uani 1 1 d .
O2 O 0.51862(10) 0.40777(8) 0.36309(5) 0.0336(3) Uani 1 1 d .
O1 O 0.89796(10) 0.42208(8) 0.27627(5) 0.0341(3) Uani 1 1 d .
N1 N 0.86274(11) 0.24497(9) 0.33576(6) 0.0261(3) Uani 1 1 d .
N3 N 0.54419(11) 0.56340(9) 0.28763(6) 0.0289(3) Uani 1 1 d .
N4 N 0.68754(11) 0.58565(8) 0.26808(6) 0.0267(3) Uani 1 1 d .
N2 N 0.74910(11) 0.24521(9) 0.37786(6) 0.0256(3) Uani 1 1 d .
N6 N 0.40254(12) 0.14664(9) 0.13820(6) 0.0326(3) Uani 1 1 d .
C36 C 0.61906(13) 0.61392(10) 0.26923(6) 0.0265(3) Uani 1 1 d .
C1 C 0.81377(13) 0.21432(10) 0.37290(6) 0.0241(3) Uani 1 1 d .
C12 C 0.95162(13) 0.24679(10) 0.32678(7) 0.0259(3) Uani 1 1 d .
C94 C 0.34853(15) 0.07397(12) 0.15641(7) 0.0334(4) Uani 1 1 d .
C17 C 1.04415(14) 0.29879(11) 0.36198(7) 0.0292(4) Uani 1 1 d .
C59 C 0.78194(13) 0.62500(10) 0.25691(7) 0.0270(3) Uani 1 1 d .
C2 C 0.82125(14) 0.14309(11) 0.40200(7) 0.0274(3) Uani 1 1 d .
N5 N 0.47423(16) 0.24021(10) 0.08970(7) 0.0474(5) Uani 1 1 d .
C13 C 0.95099(14) 0.20476(10) 0.27901(7) 0.0282(3) Uani 1 1 d .
C24 C 0.68413(14) 0.23032(11) 0.41205(7) 0.0269(3) Uani 1 1 d .
C53 C 0.59153(15) 0.66936(12) 0.38700(7) 0.0336(4) Uani 1 1 d .
H53 H 0.6327 0.6817 0.3611 0.040 Uiso 1 1 calc R
C21 C 1.04719(14) 0.34403(11) 0.41383(7) 0.0317(4) Uani 1 1 d .
H21 H 0.9914 0.3083 0.4275 0.038 Uiso 1 1 calc R
C47 C 0.46680(14) 0.57178(11) 0.30548(7) 0.0310(4) Uani 1 1 d .
C3 C 0.90318(14) 0.11959(11) 0.39099(7) 0.0305(4) Uani 1 1 d .
H3A H 0.8932 0.1071 0.3528 0.037 Uiso 1 1 calc R
H3B H 0.9675 0.1653 0.4045 0.037 Uiso 1 1 calc R
C60 C 0.79856(14) 0.60379(11) 0.20780(7) 0.0297(4) Uani 1 1 d .
C48 C 0.48577(14) 0.61547(12) 0.35609(8) 0.0334(4) Uani 1 1 d .
C16 C 1.13168(15) 0.30855(12) 0.34840(8) 0.0367(4) Uani 1 1 d .
H16 H 1.1923 0.3429 0.3713 0.044 Uiso 1 1 calc R
C8 C 0.90258(16) 0.04567(12) 0.41754(8) 0.0349(4) Uani 1 1 d .
H8 H 0.9557 0.0329 0.4097 0.042 Uiso 1 1 calc R
C14 C 1.04031(15) 0.21643(12) 0.26732(8) 0.0344(4) Uani 1 1 d .
H14 H 1.0397 0.1890 0.2359 0.041 Uiso 1 1 calc R
C39 C 0.71480(15) 0.76917(11) 0.27430(7) 0.0315(4) Uani 1 1 d .
H39A H 0.7137 0.7790 0.3113 0.038 Uiso 1 1 calc R
H39B H 0.7741 0.7616 0.2735 0.038 Uiso 1 1 calc R
C49 C 0.40636(16) 0.60739(15) 0.37802(9) 0.0421(5) Uani 1 1 d .
H49 H 0.4187 0.6355 0.4116 0.051 Uiso 1 1 calc R
C37 C 0.62133(14) 0.69136(11) 0.24548(7) 0.0297(4) Uani 1 1 d .
C25 C 0.58203(14) 0.17916(11) 0.39295(7) 0.0306(4) Uani 1 1 d .
C71 C 0.40411(16) 0.16563(11) 0.08895(7) 0.0356(4) Uani 1 1 d .
C29 C 0.71846(15) 0.27731(12) 0.46351(7) 0.0319(4) Uani 1 1 d .
C28 C 0.65148(17) 0.26637(13) 0.49557(8) 0.0388(4) Uani 1 1 d .
H28 H 0.6739 0.2959 0.5296 0.047 Uiso 1 1 calc R
C61 C 0.89366(15) 0.64031(12) 0.19948(8) 0.0344(4) Uani 1 1 d .
H61 H 0.9044 0.6273 0.1668 0.041 Uiso 1 1 calc R
C18 C 0.85351(14) 0.14634(11) 0.24155(7) 0.0309(4) Uani 1 1 d .
H18 H 0.8007 0.1370 0.2603 0.037 Uiso 1 1 calc R
C30 C 0.53887(14) 0.13811(12) 0.33520(7) 0.0332(4) Uani 1 1 d .
H30 H 0.5937 0.1392 0.3203 0.040 Uiso 1 1 calc R
C15 C 1.13047(15) 0.26793(13) 0.30121(9) 0.0396(4) Uani 1 1 d .
H15 H 1.1897 0.2753 0.2925 0.048 Uiso 1 1 calc R
C85 C 0.56171(18) 0.38556(13) -0.02888(8) 0.0428(5) Uani 1 1 d .
H85 H 0.5811 0.4175 -0.0551 0.051 Uiso 1 1 calc R
C65 C 0.71472(15) 0.53884(11) 0.16505(7) 0.0327(4) Uani 1 1 d .
H65 H 0.6517 0.5332 0.1725 0.039 Uiso 1 1 calc R
C95 C 0.26050(16) 0.06196(13) 0.17189(8) 0.0402(4) Uani 1 1 d .
C52 C 0.36724(15) 0.52544(13) 0.27592(8) 0.0375(4) Uani 1 1 d .
C99 C 0.38961(16) 0.01697(12) 0.16601(8) 0.0376(4) Uani 1 1 d .
C68 C 0.84948(15) 0.69111(13) 0.35408(7) 0.0368(4) Uani 1 1 d .
H68 H 0.7810 0.6843 0.3501 0.044 Uiso 1 1 calc R
C72 C 0.32875(16) 0.10908(12) 0.03689(7) 0.0370(4) Uani 1 1 d .
C33 C 0.82462(15) 0.34195(12) 0.48176(7) 0.0352(4) Uani 1 1 d .
H33 H 0.8651 0.3260 0.4627 0.042 Uiso 1 1 calc R
C40 C 0.52968(16) 0.70731(12) 0.24685(8) 0.0364(4) Uani 1 1 d .
H40A H 0.4699 0.6596 0.2290 0.044 Uiso 1 1 calc R
H40B H 0.5272 0.7170 0.2836 0.044 Uiso 1 1 calc R
C26 C 0.51829(16) 0.17061(13) 0.42648(8) 0.0382(4) Uani 1 1 d .
H26 H 0.4512 0.1359 0.4142 0.046 Uiso 1 1 calc R
C55 C 0.63154(16) 0.62509(13) 0.42725(8) 0.0405(4) Uani 1 1 d .
H55A H 0.5935 0.6125 0.4537 0.061 Uiso 1 1 calc GR
H55B H 0.6999 0.6592 0.4442 0.061 Uiso 1 1 calc GR
H55C H 0.6264 0.5757 0.4091 0.061 Uiso 1 1 calc GR
C56 C 0.34484(16) 0.48361(13) 0.21963(8) 0.0397(4) Uani 1 1 d .
H56 H 0.4082 0.4988 0.2096 0.048 Uiso 1 1 calc R
C32 C 0.49089(16) 0.18665(14) 0.30301(8) 0.0405(4) Uani 1 1 d .
H32A H 0.4364 0.1860 0.3167 0.061 Uiso 1 1 calc GR
H32B H 0.4670 0.1626 0.2662 0.061 Uiso 1 1 calc GR
H32C H 0.5393 0.2417 0.3061 0.061 Uiso 1 1 calc GR
C9 C 0.80269(16) -0.02732(12) 0.39499(8) 0.0386(4) Uani 1 1 d .
H9A H 0.8019 -0.0743 0.4113 0.046 Uiso 1 1 calc R
H9B H 0.7922 -0.0402 0.3568 0.046 Uiso 1 1 calc R
C4 C 0.72090(15) 0.06796(11) 0.38049(8) 0.0338(4) Uani 1 1 d .
H4A H 0.6676 0.0801 0.3876 0.041 Uiso 1 1 calc R
H4B H 0.7092 0.0553 0.3422 0.041 Uiso 1 1 calc R
C79 C 0.20861(17) 0.08952(14) -0.07265(8) 0.0422(5) Uani 1 1 d .
H79A H 0.1591 0.0570 -0.1047 0.051 Uiso 1 1 calc R
H79B H 0.2328 0.1461 -0.0777 0.051 Uiso 1 1 calc R
C84 C 0.48802(17) 0.38762(12) -0.00634(8) 0.0392(5) Uani 1 1 d .
H84 H 0.4585 0.4218 -0.0174 0.047 Uiso 1 1 calc R
C7 C 0.92078(18) 0.06550(13) 0.47785(8) 0.0415(5) Uani 1 1 d .
H7A H 0.9850 0.1111 0.4920 0.050 Uiso 1 1 calc R
H7B H 0.9206 0.0191 0.4948 0.050 Uiso 1 1 calc R
C64 C 0.86391(14) 0.67771(11) 0.29845(7) 0.0307(4) Uani 1 1 d .
C5 C 0.83992(17) 0.16099(13) 0.46335(7) 0.0370(4) Uani 1 1 d .
H5A H 0.9038 0.2069 0.4775 0.044 Uiso 1 1 calc R
H5B H 0.7890 0.1752 0.4719 0.044 Uiso 1 1 calc R
C113 C 0.41944(15) 0.38884(15) 0.36756(9) 0.0435(5) Uani 1 1 d .
H11A H 0.3769 0.3315 0.3559 0.052 Uiso 1 1 calc R
H11B H 0.3918 0.4200 0.3460 0.052 Uiso 1 1 calc R
C101 C 0.24498(19) 0.17727(15) 0.21992(9) 0.0461(5) Uani 1 1 d .
H10A H 0.2204 0.1435 0.2458 0.069 Uiso 1 1 calc GR
H10B H 0.2156 0.2150 0.2159 0.069 Uiso 1 1 calc GR
H10C H 0.3159 0.2066 0.2316 0.069 Uiso 1 1 calc GR
C100 C 0.21794(18) 0.12437(15) 0.16646(8) 0.0454(5) Uani 1 1 d .
H100 H 0.2484 0.1598 0.1416 0.054 Uiso 1 1 calc R
C108 C 1.01854(18) 0.49388(17) 0.22993(12) 0.0556(6) Uani 1 1 d .
H10D H 1.0783 0.4944 0.2217 0.067 Uiso 1 1 calc R
H10E H 0.9858 0.5141 0.2019 0.067 Uiso 1 1 calc R
C41 C 0.53296(19) 0.78103(13) 0.21934(9) 0.0432(5) Uani 1 1 d .
H41 H 0.4737 0.7893 0.2207 0.052 Uiso 1 1 calc R
C38 C 0.62382(16) 0.67861(11) 0.18606(7) 0.0341(4) Uani 1 1 d .
H38A H 0.6820 0.6699 0.1840 0.041 Uiso 1 1 calc R
H38B H 0.5654 0.6306 0.1673 0.041 Uiso 1 1 calc R
C34 C 0.82981(16) 0.42333(12) 0.46588(8) 0.0391(4) Uani 1 1 d .
H34A H 0.8042 0.4170 0.4280 0.059 Uiso 1 1 calc GR
H34B H 0.8976 0.4633 0.4756 0.059 Uiso 1 1 calc GR
H34C H 0.7909 0.4406 0.4841 0.059 Uiso 1 1 calc GR
C45 C 0.71751(17) 0.84295(11) 0.24684(8) 0.0375(4) Uani 1 1 d .
H45 H 0.7771 0.8913 0.2654 0.045 Uiso 1 1 calc R
C27 C 0.55296(18) 0.21272(15) 0.47767(8) 0.0434(5) Uani 1 1 d .
H27 H 0.5099 0.2048 0.5000 0.052 Uiso 1 1 calc R
C46 C 0.62585(19) 0.85675(12) 0.24875(8) 0.0424(5) Uani 1 1 d .
H46A H 0.6284 0.9037 0.2319 0.051 Uiso 1 1 calc R
H46B H 0.6237 0.8668 0.2855 0.051 Uiso 1 1 calc R
C82 C 0.49953(18) 0.28571(12) 0.04772(8) 0.0431(5) Uani 1 1 d .
C23 C 1.03273(18) 0.42062(13) 0.40377(8) 0.0420(5) Uani 1 1 d .
H23A H 1.0887 0.4585 0.3927 0.063 Uiso 1 1 calc GR
H23B H 1.0270 0.4448 0.4360 0.063 Uiso 1 1 calc GR
H23C H 0.9733 0.4067 0.3763 0.063 Uiso 1 1 calc GR
C106 C 0.94172(15) 0.50792(12) 0.29782(9) 0.0398(4) Uani 1 1 d .
H10F H 0.9496 0.5153 0.3362 0.048 Uiso 1 1 calc R
H10G H 0.9007 0.5338 0.2815 0.048 Uiso 1 1 calc R
C62 C 0.97262(16) 0.69556(13) 0.23879(8) 0.0382(4) Uani 1 1 d .
H62 H 1.0352 0.7211 0.2321 0.046 Uiso 1 1 calc R
C87 C 0.57745(19) 0.28584(13) 0.02577(9) 0.0465(5) Uani 1 1 d .
C6 C 0.8385(2) 0.08655(14) 0.48940(8) 0.0448(5) Uani 1 1 d .
H6 H 0.8492 0.0990 0.5281 0.054 Uiso 1 1 calc R
C67 C 0.71377(19) 0.55942(14) 0.10840(8) 0.0451(5) Uani 1 1 d .
H67A H 0.7096 0.6104 0.1064 0.068 Uiso 1 1 calc GR
H67B H 0.6574 0.5175 0.0837 0.068 Uiso 1 1 calc GR
H67C H 0.7737 0.5633 0.0995 0.068 Uiso 1 1 calc GR
C63 C 0.95774(15) 0.71265(12) 0.28820(8) 0.0357(4) Uani 1 1 d .
H63 H 1.0115 0.7482 0.3151 0.043 Uiso 1 1 calc R
C112 C 0.42849(18) 0.41134(17) 0.42614(10) 0.0493(5) Uani 1 1 d .
H11C H 0.3694 0.3763 0.4369 0.059 Uiso 1 1 calc R
H11D H 0.4393 0.4674 0.4340 0.059 Uiso 1 1 calc R
C109 C 0.94937(19) 0.40958(15) 0.23790(10) 0.0481(5) Uani 1 1 d .
H10H H 0.9025 0.3795 0.2045 0.058 Uiso 1 1 calc R
H10I H 0.9869 0.3795 0.2513 0.058 Uiso 1 1 calc R
C86 C 0.60671(19) 0.33553(14) -0.01225(9) 0.0481(5) Uani 1 1 d .
H86 H 0.6577 0.3352 -0.0269 0.058 Uiso 1 1 calc R
C83 C 0.45620(16) 0.33956(11) 0.03285(7) 0.0381(4) Uani 1 1 d .
C70 C 0.8616(2) 0.62530(18) 0.38546(8) 0.0506(6) Uani 1 1 d .
H70A H 0.8198 0.5728 0.3648 0.076 Uiso 1 1 calc GR
H70B H 0.8430 0.6285 0.4185 0.076 Uiso 1 1 calc GR
H70C H 0.9296 0.6333 0.3927 0.076 Uiso 1 1 calc GR
C44 C 0.72119(19) 0.82757(12) 0.18877(8) 0.0428(5) Uani 1 1 d .
H44A H 0.7795 0.8186 0.1876 0.051 Uiso 1 1 calc R
H44B H 0.7258 0.8747 0.1716 0.051 Uiso 1 1 calc R
C43 C 0.62671(19) 0.75257(12) 0.15896(8) 0.0424(5) Uani 1 1 d .
H43 H 0.6288 0.7432 0.1217 0.051 Uiso 1 1 calc R
C78 C 0.29377(17) 0.06503(14) -0.06304(8) 0.0422(5) Uani 1 1 d .
H78 H 0.3235 0.0735 -0.0938 0.051 Uiso 1 1 calc R
C20 C 0.85298(17) 0.06411(12) 0.22575(9) 0.0432(5) Uani 1 1 d .
H20A H 0.9001 0.0710 0.2045 0.065 Uiso 1 1 calc GR
H20B H 0.7878 0.0272 0.2055 0.065 Uiso 1 1 calc GR
H20C H 0.8707 0.0427 0.2573 0.065 Uiso 1 1 calc GR
C51 C 0.29045(16) 0.51889(16) 0.29976(10) 0.0476(5) Uani 1 1 d .
H51 H 0.2250 0.4874 0.2811 0.057 Uiso 1 1 calc R
C57 C 0.29600(18) 0.39132(14) 0.21611(10) 0.0490(5) Uani 1 1 d .
H57A H 0.3379 0.3745 0.2408 0.074 Uiso 1 1 calc GR
H57B H 0.2867 0.3669 0.1805 0.074 Uiso 1 1 calc GR
H57C H 0.2328 0.3745 0.2248 0.074 Uiso 1 1 calc GR
C103 C 0.48849(18) 0.03031(14) 0.15489(8) 0.0430(5) Uani 1 1 d .
H103 H 0.5084 0.0757 0.1344 0.052 Uiso 1 1 calc R
C54 C 0.60363(19) 0.75058(14) 0.41398(10) 0.0501(5) Uani 1 1 d .
H54A H 0.5779 0.7772 0.3880 0.075 Uiso 1 1 calc GR
H54B H 0.6728 0.7843 0.4295 0.075 Uiso 1 1 calc GR
H54C H 0.5678 0.7412 0.4414 0.075 Uiso 1 1 calc GR
C66 C 0.71978(16) 0.45666(12) 0.16839(8) 0.0385(4) Uani 1 1 d .
H66A H 0.7800 0.4600 0.1602 0.058 Uiso 1 1 calc GR
H66B H 0.6637 0.4153 0.1432 0.058 Uiso 1 1 calc GR
H66C H 0.7187 0.4434 0.2038 0.058 Uiso 1 1 calc GR
C50 C 0.30930(17) 0.55818(17) 0.35063(10) 0.0504(5) Uani 1 1 d .
H50 H 0.2571 0.5516 0.3663 0.060 Uiso 1 1 calc R
C10 C 0.72025(17) -0.00628(12) 0.40687(9) 0.0418(5) Uani 1 1 d .
H10 H 0.6557 -0.0528 0.3930 0.050 Uiso 1 1 calc R
C19 C 0.82933(18) 0.18211(13) 0.19131(8) 0.0433(5) Uani 1 1 d .
H19A H 0.8226 0.2307 0.2010 0.065 Uiso 1 1 calc GR
H19B H 0.7682 0.1433 0.1681 0.065 Uiso 1 1 calc GR
H19C H 0.8820 0.1948 0.1733 0.065 Uiso 1 1 calc GR
C107 C 1.04130(17) 0.54239(15) 0.28408(12) 0.0555(6) Uani 1 1 d .
H10J H 1.0908 0.5339 0.3100 0.067 Uiso 1 1 calc R
H10K H 1.0643 0.6000 0.2820 0.067 Uiso 1 1 calc R
C74 C 0.24099(16) 0.13161(15) 0.02484(8) 0.0451(5) Uani 1 1 d .
H74A H 0.2644 0.1880 0.0192 0.054 Uiso 1 1 calc R
H74B H 0.2114 0.1257 0.0552 0.054 Uiso 1 1 calc R
C111 C 0.5187(2) 0.39875(18) 0.45390(9) 0.0519(6) Uani 1 1 d .
H11E H 0.5638 0.4452 0.4806 0.062 Uiso 1 1 calc R
H11F H 0.4984 0.3506 0.4713 0.062 Uiso 1 1 calc R
C42 C 0.5352(2) 0.76567(14) 0.16103(9) 0.0491(6) Uani 1 1 d .
H42A H 0.4759 0.7181 0.1425 0.059 Uiso 1 1 calc R
H42B H 0.5366 0.8119 0.1435 0.059 Uiso 1 1 calc R
C31 C 0.46287(18) 0.04944(14) 0.32884(10) 0.0484(5) Uani 1 1 d .
H31A H 0.4929 0.0194 0.3492 0.073 Uiso 1 1 calc GR
H31B H 0.4414 0.0263 0.2919 0.073 Uiso 1 1 calc GR
H31C H 0.4067 0.0471 0.3415 0.073 Uiso 1 1 calc GR
C98 C 0.33814(19) -0.05174(14) 0.18749(10) 0.0496(5) Uani 1 1 d .
H98 H 0.3638 -0.0899 0.1928 0.060 Uiso 1 1 calc R
C11 C 0.7382(2) 0.01427(15) 0.46737(10) 0.0511(6) Uani 1 1 d .
H11G H 0.6859 0.0271 0.4752 0.061 Uiso 1 1 calc R
H11H H 0.7370 -0.0323 0.4844 0.061 Uiso 1 1 calc R
C58 C 0.2797(2) 0.51157(17) 0.17925(10) 0.0547(6) Uani 1 1 d .
H58A H 0.2155 0.4945 0.1868 0.082 Uiso 1 1 calc GR
H58B H 0.2723 0.4879 0.1437 0.082 Uiso 1 1 calc GR
H58C H 0.3107 0.5697 0.1820 0.082 Uiso 1 1 calc GR
C22 C 1.14231(19) 0.36694(17) 0.45755(9) 0.0511(6) Uani 1 1 d .
H22A H 1.1521 0.3190 0.4640 0.077 Uiso 1 1 calc GR
H22B H 1.1365 0.3911 0.4898 0.077 Uiso 1 1 calc GR
H22C H 1.1980 0.4050 0.4463 0.077 Uiso 1 1 calc GR
C96 C 0.21297(19) -0.00780(17) 0.19392(10) 0.0538(6) Uani 1 1 d .
H96 H 0.1547 -0.0158 0.2040 0.065 Uiso 1 1 calc R
C35 C 0.86969(19) 0.35160(15) 0.54185(9) 0.0490(5) Uani 1 1 d .
H35A H 0.8359 0.3729 0.5615 0.074 Uiso 1 1 calc GR
H35B H 0.9389 0.3882 0.5500 0.074 Uiso 1 1 calc GR
H35C H 0.8624 0.2996 0.5516 0.074 Uiso 1 1 calc GR
C77 C 0.2573(2) -0.02340(16) -0.05586(10) 0.0566(7) Uani 1 1 d .
H77A H 0.3122 -0.0387 -0.0501 0.068 Uiso 1 1 calc R
H77B H 0.2081 -0.0572 -0.0876 0.068 Uiso 1 1 calc R
C80 C 0.16202(17) 0.07700(16) -0.02510(9) 0.0496(5) Uani 1 1 d .
H80 H 0.1058 0.0916 -0.0317 0.059 Uiso 1 1 calc R
C73 C 0.37269(17) 0.11936(15) -0.01270(9) 0.0462(5) Uani 1 1 d .
H73A H 0.3970 0.1757 -0.0183 0.055 Uiso 1 1 calc R
H73B H 0.4285 0.1051 -0.0065 0.055 Uiso 1 1 calc R
C88 C 0.38329(17) 0.35101(13) 0.06048(8) 0.0430(5) Uani 1 1 d .
H88 H 0.3542 0.3031 0.0777 0.052 Uiso 1 1 calc R
C110 C 0.5681(2) 0.38906(18) 0.41101(9) 0.0503(6) Uani 1 1 d .
H11I H 0.6382 0.4259 0.4209 0.060 Uiso 1 1 calc R
H11J H 0.5615 0.3339 0.4054 0.060 Uiso 1 1 calc R
C97 C 0.2498(2) -0.06512(16) 0.20119(12) 0.0610(7) Uani 1 1 d .
H97 H 0.2160 -0.1119 0.2150 0.073 Uiso 1 1 calc R
C105 C 0.56818(18) 0.05194(16) 0.20679(10) 0.0504(5) Uani 1 1 d .
H10L H 0.5787 0.1029 0.2253 0.076 Uiso 1 1 calc GR
H10M H 0.6290 0.0563 0.1989 0.076 Uiso 1 1 calc GR
H10N H 0.5469 0.0103 0.2288 0.076 Uiso 1 1 calc GR
C90 C 0.43858(19) 0.42561(13) 0.10412(8) 0.0458(5) Uani 1 1 d .
H90A H 0.4867 0.4169 0.1302 0.069 Uiso 1 1 calc GR
H90B H 0.3919 0.4338 0.1210 0.069 Uiso 1 1 calc GR
H90C H 0.4717 0.4727 0.0884 0.069 Uiso 1 1 calc GR
C76 C 0.2117(3) -0.03562(15) -0.00806(10) 0.0663(8) Uani 1 1 d .
H76 H 0.1878 -0.0928 -0.0028 0.080 Uiso 1 1 calc R
C91 C 0.6300(2) 0.23245(16) 0.04308(11) 0.0617(7) Uani 1 1 d .
H91 H 0.5838 0.1861 0.0561 0.074 Uiso 1 1 calc R
C102 C 0.1055(2) 0.0860(2) 0.14381(12) 0.0665(8) Uani 1 1 d .
H10O H 0.0886 0.0487 0.1120 0.100 Uiso 1 1 calc GR
H10P H 0.0841 0.1277 0.1354 0.100 Uiso 1 1 calc GR
H10Q H 0.0732 0.0574 0.1698 0.100 Uiso 1 1 calc GR
C75 C 0.2905(3) 0.01845(14) 0.04244(10) 0.0665(9) Uani 1 1 d .
H75A H 0.2617 0.0088 0.0731 0.080 Uiso 1 1 calc R
H75B H 0.3459 0.0037 0.0487 0.080 Uiso 1 1 calc R
C89 C 0.29819(19) 0.36123(16) 0.02292(9) 0.0520(6) Uani 1 1 d .
H89A H 0.3238 0.4128 0.0104 0.078 Uiso 1 1 calc GR
H89B H 0.2491 0.3589 0.0418 0.078 Uiso 1 1 calc GR
H89C H 0.2685 0.3184 -0.0069 0.078 Uiso 1 1 calc GR
C81 C 0.1262(2) -0.01156(17) -0.01640(9) 0.0621(8) Uani 1 1 d .
H81A H 0.0982 -0.0191 0.0146 0.074 Uiso 1 1 calc R
H81B H 0.0745 -0.0459 -0.0472 0.074 Uiso 1 1 calc R
C69 C 0.9183(2) 0.77560(17) 0.38510(10) 0.0590(7) Uani 1 1 d .
H69A H 0.9855 0.7813 0.3938 0.089 Uiso 1 1 calc GR
H69B H 0.8987 0.7825 0.4174 0.089 Uiso 1 1 calc GR
H69C H 0.9140 0.8161 0.3636 0.089 Uiso 1 1 calc GR
C93 C 0.7205(2) 0.27780(17) 0.08857(11) 0.0618(7) Uani 1 1 d .
H93A H 0.7647 0.3262 0.0778 0.093 Uiso 1 1 calc GR
H93B H 0.7539 0.2438 0.0979 0.093 Uiso 1 1 calc GR
H93C H 0.7003 0.2923 0.1189 0.093 Uiso 1 1 calc GR
C104 C 0.4830(3) -0.0447(2) 0.12249(13) 0.0759(10) Uani 1 1 d .
H10R H 0.4699 -0.0883 0.1434 0.114 Uiso 1 1 calc GR
H10S H 0.5451 -0.0319 0.1131 0.114 Uiso 1 1 calc GR
H10T H 0.4306 -0.0608 0.0906 0.114 Uiso 1 1 calc GR
C92 C 0.6590(4) 0.1991(2) -0.00240(13) 0.0972(15) Uani 1 1 d .
H92A H 0.6021 0.1739 -0.0321 0.146 Uiso 1 1 calc GR
H92B H 0.6825 0.1597 0.0092 0.146 Uiso 1 1 calc GR
H92C H 0.7105 0.2427 -0.0131 0.146 Uiso 1 1 calc GR
C114 C 0.0256(4) 0.1869(3) -0.11546(18) 0.1021(14) Uani 1 1 d .
H11K H 0.0070 0.1964 -0.1514 0.153 Uiso 1 1 calc GR
H11L H -0.0086 0.1302 -0.1133 0.153 Uiso 1 1 calc GR
H11M H 0.0960 0.2032 -0.1054 0.153 Uiso 1 1 calc GR
C118 C 0.0317(4) 0.2673(3) 0.0806(2) 0.1037(13) Uani 1 1 d .
H11N H -0.0140 0.2136 0.0850 0.124 Uiso 1 1 calc R
H11O H 0.0985 0.2710 0.0910 0.124 Uiso 1 1 calc R
C117 C 0.0080(3) 0.2790(3) 0.0196(2) 0.0983(12) Uani 1 1 d .
H11P H -0.0603 0.2719 0.0095 0.118 Uiso 1 1 calc R
H11Q H 0.0499 0.3347 0.0167 0.118 Uiso 1 1 calc R
C119 C 0.0235(3) 0.3272(3) 0.1150(2) 0.1083(14) Uani 1 1 d .
H11R H -0.0299 0.3392 0.0974 0.162 Uiso 1 1 calc GR
H11S H 0.0845 0.3757 0.1232 0.162 Uiso 1 1 calc GR
H11T H 0.0103 0.3065 0.1474 0.162 Uiso 1 1 calc GR
C115 C -0.0012(5) 0.2343(4) -0.0791(2) 0.132(2) Uani 1 1 d .
H11U H -0.0718 0.2193 -0.0911 0.159 Uiso 1 1 calc R
H11V H 0.0335 0.2913 -0.0821 0.159 Uiso 1 1 calc R
C116 C 0.0213(3) 0.2244(3) -0.0205(2) 0.0994(13) Uani 1 1 d .
H11W H -0.0203 0.1688 -0.0174 0.119 Uiso 1 1 calc R
H11X H 0.0897 0.2316 -0.0103 0.119 Uiso 1 1 calc R
H H 0.7136(18) 0.4124(15) 0.3227(10) 0.041(6) Uiso 1 1 d .
HA H 0.515(2) 0.3617(19) 0.2287(12) 0.061(8) Uiso 1 1 d .
HB H 0.6688(18) 0.2687(16) 0.2262(10) 0.043(6) Uiso 1 1 d .

loop_
_atom_site_aniso_label
_atom_site_aniso_U_11
_atom_site_aniso_U_22
_atom_site_aniso_U_33
_atom_site_aniso_U_23
_atom_site_aniso_U_13
_atom_site_aniso_U_12
Ca2 0.03315(18) 0.02196(16) 0.02374(17) 0.00328(12) 0.00207(13) 0.01566(14)
Ca1 0.03138(18) 0.02502(17) 0.02185(16) 0.00487(12) 0.00161(13) 0.01636(14)
Ca3 0.0485(2) 0.02799(19) 0.02663(18) -0.00519(14) -0.01064(15) 0.02251(16)
O2 0.0376(7) 0.0386(7) 0.0300(6) 0.0111(5) 0.0075(5) 0.0212(6)
O1 0.0370(7) 0.0306(6) 0.0388(7) 0.0098(5) 0.0114(5) 0.0169(5)
N1 0.0330(7) 0.0275(7) 0.0227(7) 0.0055(5) 0.0041(5) 0.0187(6)
N3 0.0342(8) 0.0246(7) 0.0312(7) 0.0051(6) 0.0032(6) 0.0180(6)
N4 0.0297(7) 0.0228(7) 0.0263(7) 0.0048(5) 0.0003(6) 0.0129(6)
N2 0.0333(7) 0.0258(7) 0.0228(7) 0.0053(5) 0.0049(5) 0.0182(6)
N6 0.0445(9) 0.0282(7) 0.0251(7) -0.0030(6) -0.0023(6) 0.0210(7)
C36 0.0326(9) 0.0219(8) 0.0203(7) -0.0008(6) -0.0040(6) 0.0123(7)
C1 0.0301(8) 0.0236(8) 0.0183(7) 0.0006(6) 0.0004(6) 0.0139(6)
C12 0.0335(9) 0.0233(8) 0.0245(8) 0.0054(6) 0.0047(7) 0.0167(7)
C94 0.0438(10) 0.0327(9) 0.0226(8) -0.0049(7) -0.0028(7) 0.0212(8)
C17 0.0355(9) 0.0268(8) 0.0258(8) 0.0037(7) 0.0030(7) 0.0160(7)
C59 0.0331(9) 0.0239(8) 0.0247(8) 0.0056(6) 0.0010(7) 0.0157(7)
C2 0.0372(9) 0.0264(8) 0.0231(8) 0.0047(6) 0.0045(7) 0.0191(7)
N5 0.0741(13) 0.0236(8) 0.0261(8) 0.0003(6) -0.0143(8) 0.0153(8)
C13 0.0355(9) 0.0238(8) 0.0265(8) 0.0043(6) 0.0048(7) 0.0150(7)
C24 0.0370(9) 0.0299(8) 0.0223(8) 0.0076(6) 0.0067(7) 0.0226(7)
C53 0.0399(10) 0.0335(9) 0.0290(9) 0.0024(7) 0.0063(7) 0.0186(8)
C21 0.0376(10) 0.0329(9) 0.0246(8) 0.0012(7) 0.0022(7) 0.0178(8)
C47 0.0353(9) 0.0290(9) 0.0320(9) 0.0067(7) 0.0027(7) 0.0192(7)
C3 0.0388(10) 0.0289(9) 0.0296(9) 0.0075(7) 0.0070(7) 0.0203(8)
C60 0.0401(10) 0.0270(8) 0.0246(8) 0.0055(7) 0.0019(7) 0.0196(7)
C48 0.0372(10) 0.0350(9) 0.0354(9) 0.0087(8) 0.0064(8) 0.0234(8)
C16 0.0327(10) 0.0384(10) 0.0351(10) -0.0017(8) 0.0027(8) 0.0147(8)
C8 0.0473(11) 0.0325(9) 0.0362(10) 0.0097(8) 0.0097(8) 0.0279(8)
C14 0.0413(10) 0.0345(9) 0.0310(9) -0.0004(7) 0.0087(8) 0.0203(8)
C39 0.0485(11) 0.0234(8) 0.0241(8) 0.0031(7) 0.0048(7) 0.0187(8)
C49 0.0435(11) 0.0542(12) 0.0377(10) 0.0047(9) 0.0083(9) 0.0308(10)
C37 0.0407(10) 0.0252(8) 0.0251(8) 0.0041(7) 0.0014(7) 0.0190(7)
C25 0.0392(10) 0.0323(9) 0.0276(8) 0.0092(7) 0.0087(7) 0.0216(8)
C71 0.0494(11) 0.0271(9) 0.0277(9) -0.0014(7) -0.0072(8) 0.0221(8)
C29 0.0458(10) 0.0358(9) 0.0247(8) 0.0055(7) 0.0053(7) 0.0293(8)
C28 0.0568(13) 0.0486(11) 0.0250(9) 0.0061(8) 0.0103(8) 0.0360(10)
C61 0.0444(11) 0.0345(9) 0.0301(9) 0.0089(7) 0.0095(8) 0.0220(8)
C18 0.0382(10) 0.0281(9) 0.0269(8) 0.0003(7) 0.0037(7) 0.0170(7)
C30 0.0343(9) 0.0360(10) 0.0292(9) 0.0061(7) 0.0050(7) 0.0159(8)
C15 0.0321(10) 0.0435(11) 0.0421(11) -0.0009(9) 0.0100(8) 0.0155(8)
C85 0.0568(13) 0.0328(10) 0.0347(10) 0.0036(8) 0.0002(9) 0.0203(9)
C65 0.0444(10) 0.0308(9) 0.0240(8) 0.0010(7) 0.0001(7) 0.0212(8)
C95 0.0471(11) 0.0424(11) 0.0296(9) -0.0046(8) -0.0012(8) 0.0238(9)
C52 0.0377(10) 0.0379(10) 0.0399(10) 0.0048(8) -0.0001(8) 0.0235(8)
C99 0.0526(12) 0.0319(9) 0.0298(9) -0.0022(7) -0.0008(8) 0.0253(9)
C68 0.0387(10) 0.0451(11) 0.0250(9) 0.0005(8) -0.0004(7) 0.0207(9)
C72 0.0516(12) 0.0278(9) 0.0247(9) -0.0033(7) -0.0055(8) 0.0178(8)
C33 0.0439(11) 0.0383(10) 0.0274(9) -0.0024(7) -0.0027(7) 0.0276(9)
C40 0.0477(11) 0.0319(9) 0.0348(9) 0.0061(8) 0.0030(8) 0.0252(8)
C26 0.0402(10) 0.0453(11) 0.0377(10) 0.0127(8) 0.0126(8) 0.0244(9)
C55 0.0399(11) 0.0396(10) 0.0379(10) 0.0046(8) -0.0011(8) 0.0180(9)
C56 0.0378(10) 0.0407(11) 0.0381(10) 0.0005(8) -0.0045(8) 0.0212(9)
C32 0.0440(11) 0.0501(12) 0.0309(9) 0.0080(8) 0.0036(8) 0.0259(9)
C9 0.0547(12) 0.0267(9) 0.0410(10) 0.0084(8) 0.0100(9) 0.0242(9)
C4 0.0376(10) 0.0286(9) 0.0389(10) 0.0100(7) 0.0074(8) 0.0180(8)
C79 0.0473(12) 0.0443(11) 0.0295(9) -0.0024(8) -0.0023(8) 0.0205(9)
C84 0.0541(12) 0.0289(9) 0.0287(9) 0.0048(7) -0.0046(8) 0.0186(9)
C7 0.0619(13) 0.0416(11) 0.0324(10) 0.0109(8) 0.0032(9) 0.0365(10)
C64 0.0351(9) 0.0305(9) 0.0245(8) 0.0026(7) 0.0000(7) 0.0156(7)
C5 0.0584(12) 0.0403(10) 0.0256(9) 0.0082(7) 0.0087(8) 0.0345(10)
C113 0.0318(10) 0.0540(13) 0.0429(11) 0.0159(9) 0.0066(8) 0.0166(9)
C101 0.0585(13) 0.0549(13) 0.0341(10) -0.0007(9) 0.0057(9) 0.0367(11)
C100 0.0540(13) 0.0601(14) 0.0301(10) -0.0031(9) 0.0013(9) 0.0373(11)
C108 0.0431(12) 0.0687(16) 0.0732(16) 0.0404(14) 0.0254(11) 0.0330(12)
C41 0.0630(13) 0.0390(11) 0.0406(11) 0.0104(9) 0.0075(9) 0.0364(10)
C38 0.0523(11) 0.0286(9) 0.0241(8) 0.0022(7) -0.0016(8) 0.0251(8)
C34 0.0441(11) 0.0341(10) 0.0371(10) -0.0034(8) -0.0035(8) 0.0218(8)
C45 0.0613(13) 0.0224(8) 0.0290(9) 0.0043(7) 0.0095(8) 0.0188(8)
C27 0.0565(13) 0.0580(13) 0.0355(10) 0.0164(9) 0.0218(9) 0.0379(11)
C46 0.0748(15) 0.0294(9) 0.0355(10) 0.0091(8) 0.0137(10) 0.0338(10)
C82 0.0631(14) 0.0236(9) 0.0264(9) -0.0019(7) -0.0138(9) 0.0147(9)
C23 0.0576(13) 0.0340(10) 0.0305(9) -0.0051(8) -0.0023(9) 0.0227(9)
C106 0.0376(10) 0.0304(9) 0.0511(12) 0.0098(8) 0.0019(9) 0.0177(8)
C62 0.0383(10) 0.0367(10) 0.0408(10) 0.0097(8) 0.0088(8) 0.0170(8)
C87 0.0658(14) 0.0321(10) 0.0368(10) -0.0040(8) -0.0103(10) 0.0275(10)
C6 0.0778(15) 0.0502(12) 0.0286(9) 0.0160(9) 0.0169(10) 0.0463(12)
C67 0.0640(14) 0.0414(11) 0.0253(9) 0.0016(8) -0.0009(9) 0.0239(10)
C63 0.0350(10) 0.0307(9) 0.0352(10) 0.0021(7) -0.0001(8) 0.0124(8)
C112 0.0485(12) 0.0600(14) 0.0506(13) 0.0142(11) 0.0166(10) 0.0316(11)
C109 0.0566(13) 0.0506(13) 0.0539(13) 0.0187(10) 0.0251(11) 0.0329(11)
C86 0.0615(14) 0.0364(11) 0.0429(11) -0.0009(9) -0.0026(10) 0.0254(10)
C83 0.0505(11) 0.0260(9) 0.0264(9) -0.0007(7) -0.0090(8) 0.0141(8)
C70 0.0633(14) 0.0781(16) 0.0271(10) 0.0148(10) 0.0065(9) 0.0478(13)
C44 0.0769(15) 0.0301(10) 0.0298(9) 0.0113(8) 0.0152(9) 0.0292(10)
C43 0.0785(15) 0.0344(10) 0.0235(9) 0.0063(7) 0.0056(9) 0.0360(10)
C78 0.0479(12) 0.0472(12) 0.0282(9) -0.0045(8) 0.0007(8) 0.0221(10)
C20 0.0506(12) 0.0265(9) 0.0453(11) -0.0036(8) -0.0007(9) 0.0159(9)
C51 0.0340(11) 0.0589(14) 0.0503(12) 0.0024(10) -0.0017(9) 0.0263(10)
C57 0.0478(12) 0.0438(12) 0.0485(12) -0.0008(10) -0.0011(10) 0.0194(10)
C103 0.0623(13) 0.0435(11) 0.0368(10) 0.0061(9) 0.0094(9) 0.0371(10)
C54 0.0596(14) 0.0387(11) 0.0517(13) -0.0036(10) 0.0076(11) 0.0246(10)
C66 0.0494(11) 0.0313(9) 0.0338(10) -0.0017(8) -0.0005(8) 0.0218(9)
C50 0.0398(12) 0.0711(16) 0.0507(13) 0.0086(11) 0.0111(10) 0.0340(11)
C10 0.0443(11) 0.0294(9) 0.0558(12) 0.0161(9) 0.0137(9) 0.0179(8)
C19 0.0517(12) 0.0359(10) 0.0338(10) 0.0022(8) -0.0042(9) 0.0173(9)
C107 0.0339(11) 0.0436(12) 0.0828(18) 0.0264(12) 0.0021(11) 0.0142(9)
C74 0.0434(11) 0.0544(13) 0.0312(10) -0.0084(9) 0.0026(8) 0.0193(10)
C111 0.0635(15) 0.0764(17) 0.0337(10) 0.0124(10) 0.0108(10) 0.0475(13)
C42 0.0802(16) 0.0417(11) 0.0349(10) 0.0097(9) -0.0007(10) 0.0416(12)
C31 0.0480(12) 0.0406(11) 0.0452(12) 0.0048(9) 0.0054(9) 0.0105(10)
C98 0.0606(14) 0.0362(11) 0.0509(13) 0.0066(9) 0.0026(11) 0.0248(10)
C11 0.0715(15) 0.0536(13) 0.0615(14) 0.0380(11) 0.0384(12) 0.0460(12)
C58 0.0572(14) 0.0596(14) 0.0449(12) -0.0025(11) -0.0117(10) 0.0347(12)
C22 0.0558(13) 0.0720(16) 0.0285(10) -0.0043(10) -0.0056(9) 0.0386(12)
C96 0.0491(13) 0.0608(15) 0.0472(13) 0.0046(11) 0.0078(10) 0.0213(11)
C35 0.0634(14) 0.0506(13) 0.0340(11) -0.0032(9) -0.0084(10) 0.0356(11)
C77 0.0756(17) 0.0506(13) 0.0400(12) -0.0123(10) -0.0104(11) 0.0368(12)
C80 0.0404(11) 0.0627(14) 0.0385(11) -0.0087(10) -0.0015(9) 0.0219(10)
C73 0.0448(12) 0.0543(13) 0.0362(10) -0.0092(9) -0.0041(9) 0.0261(10)
C88 0.0553(13) 0.0351(10) 0.0297(9) 0.0083(8) -0.0031(9) 0.0164(9)
C110 0.0637(14) 0.0775(16) 0.0398(11) 0.0279(11) 0.0194(10) 0.0545(13)
C97 0.0625(16) 0.0438(13) 0.0660(16) 0.0174(12) 0.0083(12) 0.0146(11)
C105 0.0484(12) 0.0540(13) 0.0494(13) 0.0034(10) 0.0041(10) 0.0267(11)
C90 0.0641(14) 0.0383(11) 0.0323(10) 0.0051(8) 0.0011(9) 0.0241(10)
C76 0.104(2) 0.0301(11) 0.0363(12) 0.0012(9) -0.0095(13) 0.0130(12)
C91 0.0892(19) 0.0393(12) 0.0563(14) 0.0031(10) -0.0096(13) 0.0402(13)
C102 0.0576(15) 0.089(2) 0.0544(15) -0.0084(14) -0.0070(12) 0.0442(15)
C75 0.107(2) 0.0314(11) 0.0360(12) -0.0011(9) -0.0173(13) 0.0221(13)
C89 0.0524(13) 0.0590(14) 0.0393(11) 0.0124(10) -0.0004(10) 0.0235(11)
C81 0.0601(15) 0.0604(15) 0.0301(11) -0.0072(10) 0.0070(10) -0.0058(12)
C69 0.0573(14) 0.0631(16) 0.0374(12) -0.0175(11) 0.0012(10) 0.0142(12)
C93 0.0834(19) 0.0594(15) 0.0502(14) 0.0042(11) -0.0069(13) 0.0491(14)
C104 0.091(2) 0.083(2) 0.0674(18) -0.0212(16) -0.0074(16) 0.0672(19)
C92 0.170(4) 0.087(2) 0.0595(17) -0.0111(16) -0.015(2) 0.102(3)
C114 0.139(4) 0.074(2) 0.091(3) 0.023(2) -0.001(3) 0.055(2)
C118 0.090(3) 0.080(3) 0.137(4) 0.027(3) 0.040(3) 0.026(2)
C117 0.084(2) 0.084(3) 0.127(4) 0.031(2) 0.023(2) 0.036(2)
C119 0.078(3) 0.099(3) 0.121(4) 0.013(3) 0.015(2) 0.016(2)
C115 0.159(5) 0.161(5) 0.137(5) 0.081(4) 0.059(4) 0.110(5)
C116 0.081(2) 0.073(2) 0.128(4) 0.029(2) 0.015(2) 0.0206(19)

loop_
_atom_type_symbol
_atom_type_description
_atom_type_scat_dispersion_real
_atom_type_scat_dispersion_imag
_atom_type_scat_source
C C 0.0181 0.0091 'International Tables Vol C Tables 4.2.6.8 and 6.1.1.4'
H H 0.0000 0.0000 'International Tables Vol C Tables 4.2.6.8 and 6.1.1.4'
Ca Ca 0.3641 1.2855 'International Tables Vol C Tables 4.2.6.8 and 6.1.1.4'
N N 0.0311 0.0180 'International Tables Vol C Tables 4.2.6.8 and 6.1.1.4'
O O 0.0492 0.0322 'International Tables Vol C Tables 4.2.6.8 and 6.1.1.4'

loop_
_exptl_crystal_face_index_h
_exptl_crystal_face_index_k
_exptl_crystal_face_index_l
_exptl_crystal_face_perp_dist
_exptl_oxdiff_crystal_face_indexfrac_h
_exptl_oxdiff_crystal_face_indexfrac_k
_exptl_oxdiff_crystal_face_indexfrac_l
_exptl_oxdiff_crystal_face_x
_exptl_oxdiff_crystal_face_y
_exptl_oxdiff_crystal_face_z
9 -3 -8 0.1009 8.9938 -2.9971 -7.9987 0.2217 0.7719 -0.5322
2 -8 -12 0.1391 2.0005 -7.9881 -12.0053 0.1892 0.8052 0.6367
-5 -5 -5 0.1290 -4.9948 -4.9912 -5.0058 0.0113 0.1514 0.9861
-10 3 7 0.1139 -9.9930 2.9992 6.9988 -0.1721 -0.7895 0.6644
-7 7 12 0.1341 -6.9964 6.9916 12.0028 -0.2268 -0.9835 -0.0467
2 7 9 0.1644 1.9966 6.9887 9.0061 -0.1014 -0.4934 -0.9100
4 8 -2 0.1300 3.9950 8.0022 -1.9884 0.4663 -0.1470 -0.8854
1 10 -8 0.1071 0.9969 10.0131 -7.9847 0.8528 -0.2129 -0.5371
-2 9 -11 0.0915 -2.0004 9.0190 -10.9857 0.9543 -0.2178 -0.0754
-5 7 -12 0.0999 -4.9976 7.0220 -11.9886 0.9131 -0.2301 0.3968
-7 0 -8 0.1169 -6.9944 0.0159 -7.9991 0.3949 -0.0958 0.9528
-6 3 -10 0.1079 -5.9959 3.0188 -9.9944 0.6303 -0.1390 0.7073
-2 -10 7 0.1199 -1.9962 -10.0110 6.9848 -0.8032 0.1952 0.6693
-6 -4 11 0.1209 -5.9945 -4.0114 10.9898 -0.7019 -0.3837 0.5904
-4 -3 15 0.1128 -3.9964 -3.0179 14.9902 -0.8491 -0.4516 0.2065
-1 -1 17 0.1175 -0.9992 -1.0222 16.9927 -0.8556 -0.4669 -0.2929
2 1 15 0.1267 1.9980 0.9788 14.9967 -0.6714 -0.3717 -0.6834
7 4 -5 0.1074 6.9937 4.0026 -4.9916 0.4140 0.2632 -0.8588
6 4 -11 0.0922 5.9945 4.0114 -10.9898 0.7019 0.3837 -0.5904
4 3 -15 0.0940 3.9964 3.0179 -14.9902 0.8491 0.4516 -0.2065
1 1 -17 0.1139 0.9992 1.0222 -16.9927 0.8556 0.4669 0.2929
-2 -1 -14 0.1216 -1.9980 -0.9802 -13.9970 0.6238 0.3441 0.6562
9 1 -3 0.0986 8.9928 0.9975 -2.9954 0.1728 0.4422 -0.9283
9 -3 -9 0.0987 8.9938 -2.9958 -8.9983 0.2694 0.7995 -0.5049
6 -6 -13 0.1302 5.9969 -5.9891 -13.0015 0.3238 0.9180 0.1139
9 -2 1 0.1070 8.9935 -2.0088 0.9995 -0.1599 0.4754 -0.8422
10 -7 -2 0.1041 9.9939 -7.0071 -2.0054 -0.2556 0.8430 -0.5406
5 -11 -5 0.1355 4.9988 -11.0006 -5.0106 -0.2923 0.8913 0.3261
1 -10 -6 0.1404 1.0017 -9.9960 -6.0101 -0.1895 0.6900 0.7083
-9 2 0 0.1204 -8.9935 2.0074 0.0002 0.1122 -0.5030 0.8150
8 -9 5 0.1017 7.9959 -9.0156 4.9892 -0.6800 0.6550 -0.3912
6 -11 4 0.1036 5.9979 -11.0134 3.9866 -0.7231 0.6880 -0.0240
2 -11 2 0.1215 2.0010 -11.0077 1.9862 -0.6200 0.5622 0.4504
7 -2 8 0.1105 6.9949 -2.0166 7.9966 -0.4896 0.1916 -0.8228
5 -7 11 0.0951 4.9976 -7.0206 10.9889 -0.8654 0.2578 -0.3696
2 -10 9 0.0995 2.0007 -10.0167 8.9851 -0.9063 0.3210 0.1948
0 -10 7 0.1085 0.0023 -10.0125 6.9853 -0.8071 0.2857 0.4593
-3 -8 10 0.1054 -2.9959 -8.0136 9.9860 -0.8495 -0.0287 0.5626
-1 -7 13 0.0973 -0.9977 -7.0188 12.9867 -0.9490 -0.0690 0.2060
2 -5 15 0.0971 1.9994 -5.0231 14.9892 -0.9555 -0.0843 -0.2935
5 -2 13 0.1102 4.9964 -2.0217 12.9944 -0.7240 -0.0370 -0.7490
-1 2 16 0.1288 -0.9999 1.9801 15.9968 -0.6659 -0.5830 -0.4606
-3 1 17 0.1200 -2.9981 0.9800 16.9947 -0.7570 -0.6532 -0.2129
-5 0 16 0.1161 -4.9963 -0.0175 15.9933 -0.7528 -0.6681 0.0893
-7 11 3 0.1140 -6.9972 11.0048 3.0108 0.3915 -0.9265 -0.0616
-10 7 0 0.1004 -9.9939 7.0098 0.0061 0.3509 -0.7878 0.5950
-4 12 -4 0.1060 -3.9997 12.0122 -3.9848 0.7666 -0.6454 -0.2510
-6 10 -6 0.0926 -5.9976 10.0157 -5.9871 0.7711 -0.5848 0.1434
-8 4 -6 0.1009 -7.9946 4.0153 -5.9951 0.4909 -0.3879 0.7434
4 6 -13 0.0896 3.9956 6.0162 -12.9871 0.8959 0.2526 -0.4560

loop_
_geom_angle_atom_site_label_1
_geom_angle_atom_site_label_2
_geom_angle_atom_site_label_3
_geom_angle
O2 Ca2 N3 92.80(5)
O2 Ca2 N4 137.16(5)
O2 Ca2 H 91.8(6)
O2 Ca2 HA 103.0(8)
N3 Ca2 H 151.1(6)
N3 Ca2 HA 110.9(8)
N4 Ca2 N3 55.05(5)
N4 Ca2 H 104.5(6)
N4 Ca2 HA 114.1(9)
H Ca2 HA 95.7(11)
O1 Ca1 N1 95.61(5)
O1 Ca1 N2 138.41(5)
O1 Ca1 H 88.8(6)
O1 Ca1 HB 96.9(7)
N1 Ca1 H 149.0(6)
N1 Ca1 HB 113.3(7)
N2 Ca1 N1 55.07(5)
N2 Ca1 H 103.0(6)
N2 Ca1 HB 120.6(7)
H Ca1 HB 96.5(9)
N6 Ca3 N5 56.38(6)
N6 Ca3 HA 124.1(8)
N6 Ca3 HB 119.4(7)
N5 Ca3 HA 121.1(8)
N5 Ca3 HB 124.9(7)
HA Ca3 HB 105.1(11)
C113 O2 Ca2 130.99(11)
C113 O2 C110 106.66(15)
C110 O2 Ca2 122.34(12)
C106 O1 Ca1 124.05(12)
C109 O1 Ca1 126.40(13)
C109 O1 C106 109.46(16)
C1 N1 Ca1 95.73(10)
C1 N1 C12 131.06(14)
C12 N1 Ca1 131.86(11)
C36 N3 Ca2 96.23(11)
C36 N3 C47 133.16(15)
C47 N3 Ca2 130.02(12)
C36 N4 Ca2 96.44(11)
C36 N4 C59 128.90(15)
C59 N4 Ca2 134.62(11)
C1 N2 Ca1 96.71(10)
C1 N2 C24 130.53(15)
C24 N2 Ca1 132.48(11)
C94 N6 Ca3 131.80(11)
C71 N6 Ca3 96.11(12)
C71 N6 C94 131.70(15)
N3 C36 N4 111.94(15)
N3 C36 C37 124.27(16)
N4 C36 C37 123.41(16)
N1 C1 N2 112.08(14)
N1 C1 C2 123.92(15)
N2 C1 C2 123.59(15)
N1 C12 C17 120.29(15)
N1 C12 C13 120.17(15)
C13 C12 C17 119.06(16)
N6 C94 C95 120.47(17)
N6 C94 C99 119.71(19)
C95 C94 C99 119.3(2)
C12 C17 C21 120.26(16)
C16 C17 C12 119.38(17)
C16 C17 C21 120.36(16)
N4 C59 C64 119.12(16)
C60 C59 N4 120.91(16)
C60 C59 C64 119.33(17)
C3 C2 C1 113.91(15)
C3 C2 C4 107.15(14)
C3 C2 C5 107.00(14)
C4 C2 C1 106.87(14)
C4 C2 C5 108.66(16)
C5 C2 C1 113.02(14)
C71 N5 Ca3 95.69(12)
C71 N5 C82 131.03(16)
C82 N5 Ca3 133.24(13)
C12 C13 C18 120.40(16)
C14 C13 C12 119.34(16)
C14 C13 C18 120.25(16)
N2 C24 C29 119.42(17)
C25 C24 N2 120.66(15)
C25 C24 C29 119.13(17)
C48 C53 H53 106.9
C48 C53 C55 111.46(16)
C48 C53 C54 113.26(17)
C55 C53 H53 106.9
C55 C53 C54 110.97(17)
C54 C53 H53 106.9
C17 C21 H21 107.5
C17 C21 C23 110.69(15)
C17 C21 C22 114.30(16)
C23 C21 H21 107.5
C23 C21 C22 109.00(17)
C22 C21 H21 107.5
N3 C47 C48 120.49(16)
N3 C47 C52 119.10(17)
C48 C47 C52 119.67(18)
C2 C3 H3A 109.3
C2 C3 H3B 109.3
H3A C3 H3B 108.0
C8 C3 C2 111.65(15)
C8 C3 H3A 109.3
C8 C3 H3B 109.3
C59 C60 C65 120.71(17)
C61 C60 C59 119.28(17)
C61 C60 C65 119.95(17)
C47 C48 C53 120.60(17)
C49 C48 C53 120.14(18)
C49 C48 C47 119.24(18)
C17 C16 H16 119.4
C17 C16 C15 121.23(18)
C15 C16 H16 119.4
C3 C8 H8 109.1
C9 C8 C3 109.43(16)
C9 C8 H8 109.1
C7 C8 C3 109.64(15)
C7 C8 H8 109.1
C7 C8 C9 110.45(18)
C13 C14 H14 119.2
C15 C14 C13 121.66(17)
C15 C14 H14 119.2
H39A C39 H39B 108.1
C37 C39 H39A 109.6
C37 C39 H39B 109.6
C45 C39 H39A 109.6
C45 C39 H39B 109.6
C45 C39 C37 110.32(15)
C48 C49 H49 119.4
C50 C49 C48 121.1(2)
C50 C49 H49 119.4
C39 C37 C36 112.30(14)
C39 C37 C38 108.34(16)
C40 C37 C36 113.90(16)
C40 C37 C39 107.41(15)
C40 C37 C38 107.53(15)
C38 C37 C36 107.14(14)
C24 C25 C30 121.20(16)
C26 C25 C24 119.37(17)
C26 C25 C30 119.27(18)
N6 C71 N5 111.82(16)
N6 C71 C72 123.93(18)
N5 C71 C72 124.17(18)
C24 C29 C33 120.23(17)
C28 C29 C24 119.01(19)
C28 C29 C33 120.65(17)
C29 C28 H28 119.4
C27 C28 C29 121.24(18)
C27 C28 H28 119.4
C60 C61 H61 119.3
C62 C61 C60 121.35(18)
C62 C61 H61 119.3
C13 C18 H18 107.8
C13 C18 C20 112.24(16)
C13 C18 C19 111.42(16)
C20 C18 H18 107.8
C19 C18 H18 107.8
C19 C18 C20 109.51(16)
C25 C30 H30 108.0
C25 C30 C32 109.43(16)
C25 C30 C31 113.61(17)
C32 C30 H30 108.0
C31 C30 H30 108.0
C31 C30 C32 109.66(17)
C16 C15 H15 120.3
C14 C15 C16 119.32(18)
C14 C15 H15 120.3
C84 C85 H85 120.3
C84 C85 C86 119.4(2)
C86 C85 H85 120.3
C60 C65 H65 107.7
C60 C65 C67 113.75(17)
C60 C65 C66 110.05(15)
C67 C65 H65 107.7
C67 C65 C66 109.81(16)
C66 C65 H65 107.7
C94 C95 C100 121.3(2)
C96 C95 C94 119.1(2)
C96 C95 C100 119.5(2)
C47 C52 C56 120.73(19)
C51 C52 C47 118.67(19)
C51 C52 C56 120.60(19)
C94 C99 C103 121.81(19)
C98 C99 C94 118.8(2)
C98 C99 C103 119.42(19)
C64 C68 H68 107.6
C64 C68 C70 109.17(17)
C64 C68 C69 114.08(19)
C70 C68 H68 107.6
C69 C68 H68 107.6
C69 C68 C70 110.58(19)
C74 C72 C71 107.75(15)
C74 C72 C73 107.18(17)
C74 C72 C75 109.3(2)
C73 C72 C71 113.53(18)
C75 C72 C71 112.74(16)
C75 C72 C73 106.17(19)
C29 C33 H33 107.6
C29 C33 C34 109.66(15)
C29 C33 C35 113.69(19)
C34 C33 H33 107.6
C34 C33 C35 110.38(16)
C35 C33 H33 107.6
C37 C40 H40A 109.4
C37 C40 H40B 109.4
H40A C40 H40B 108.0
C41 C40 C37 111.30(18)
C41 C40 H40A 109.4
C41 C40 H40B 109.4
C25 C26 H26 119.4
C27 C26 C25 121.2(2)
C27 C26 H26 119.4
C53 C55 H55A 109.5
C53 C55 H55B 109.5
C53 C55 H55C 109.5
H55A C55 H55B 109.5
H55A C55 H55C 109.5
H55B C55 H55C 109.5
C52 C56 H56 107.7
C52 C56 C57 111.73(19)
C52 C56 C58 111.77(18)
C57 C56 H56 107.7
C57 C56 C58 110.16(18)
C58 C56 H56 107.7
C30 C32 H32A 109.5
C30 C32 H32B 109.5
C30 C32 H32C 109.5
H32A C32 H32B 109.5
H32A C32 H32C 109.5
H32B C32 H32C 109.5
C8 C9 H9A 110.0
C8 C9 H9B 110.0
C8 C9 C10 108.62(16)
H9A C9 H9B 108.3
C10 C9 H9A 110.0
C10 C9 H9B 110.0
C2 C4 H4A 109.4
C2 C4 H4B 109.4
H4A C4 H4B 108.0
C10 C4 C2 111.13(16)
C10 C4 H4A 109.4
C10 C4 H4B 109.4
H79A C79 H79B 108.2
C78 C79 H79A 109.7
C78 C79 H79B 109.7
C78 C79 C80 109.64(19)
C80 C79 H79A 109.7
C80 C79 H79B 109.7
C85 C84 H84 119.1
C85 C84 C83 121.75(19)
C83 C84 H84 119.1
C8 C7 H7A 110.0
C8 C7 H7B 110.0
C8 C7 C6 108.58(16)
H7A C7 H7B 108.4
C6 C7 H7A 110.0
C6 C7 H7B 110.0
C59 C64 C68 119.87(17)
C63 C64 C59 119.02(17)
C63 C64 C68 121.00(17)
C2 C5 H5A 109.5
C2 C5 H5B 109.5
H5A C5 H5B 108.1
C6 C5 C2 110.72(16)
C6 C5 H5A 109.5
C6 C5 H5B 109.5
O2 C113 H11A 110.6
O2 C113 H11B 110.6
O2 C113 C112 105.46(17)
H11A C113 H11B 108.8
C112 C113 H11A 110.6
C112 C113 H11B 110.6
H10A C101 H10B 109.5
H10A C101 H10C 109.5
H10B C101 H10C 109.5
C100 C101 H10A 109.5
C100 C101 H10B 109.5
C100 C101 H10C 109.5
C95 C100 C101 110.76(17)
C95 C100 H100 107.7
C95 C100 C102 112.8(2)
C101 C100 H100 107.7
C101 C100 C102 110.0(2)
C102 C100 H100 107.7
H10D C108 H10E 109.3
C109 C108 H10D 111.5
C109 C108 H10E 111.5
C107 C108 H10D 111.5
C107 C108 H10E 111.5
C107 C108 C109 101.5(2)
C40 C41 H41 109.3
C46 C41 C40 109.18(17)
C46 C41 H41 109.3
C42 C41 C40 109.73(17)
C42 C41 H41 109.3
C42 C41 C46 110.1(2)
C37 C38 H38A 109.4
C37 C38 H38B 109.4
H38A C38 H38B 108.0
C43 C38 C37 111.11(15)
C43 C38 H38A 109.4
C43 C38 H38B 109.4
C33 C34 H34A 109.5
C33 C34 H34B 109.5
C33 C34 H34C 109.5
H34A C34 H34B 109.5
H34A C34 H34C 109.5
H34B C34 H34C 109.5
C39 C45 H45 109.2
C46 C45 C39 110.23(17)
C46 C45 H45 109.2
C46 C45 C44 109.84(18)
C44 C45 C39 109.19(15)
C44 C45 H45 109.2
C28 C27 C26 119.77(19)
C28 C27 H27 120.1
C26 C27 H27 120.1
C41 C46 H46A 109.9
C41 C46 H46B 109.9
C45 C46 C41 108.87(16)
C45 C46 H46A 109.9
C45 C46 H46B 109.9
H46A C46 H46B 108.3
C87 C82 N5 119.9(2)
C87 C82 C83 119.6(2)
C83 C82 N5 119.9(2)
C21 C23 H23A 109.5
C21 C23 H23B 109.5
C21 C23 H23C 109.5
H23A C23 H23B 109.5
H23A C23 H23C 109.5
H23B C23 H23C 109.5
O1 C106 H10F 110.9
O1 C106 H10G 110.9
O1 C106 C107 104.32(18)
H10F C106 H10G 108.9
C107 C106 H10F 110.9
C107 C106 H10G 110.9
C61 C62 H62 120.3
C61 C62 C63 119.46(19)
C63 C62 H62 120.3
C82 C87 C91 121.3(2)
C86 C87 C82 119.4(2)
C86 C87 C91 119.3(3)
C7 C6 C5 110.00(19)
C7 C6 H6 109.2
C5 C6 H6 109.2
C11 C6 C7 109.43(18)
C11 C6 C5 109.74(18)
C11 C6 H6 109.2
C65 C67 H67A 109.5
C65 C67 H67B 109.5
C65 C67 H67C 109.5
H67A C67 H67B 109.5
H67A C67 H67C 109.5
H67B C67 H67C 109.5
C64 C63 H63 119.4
C62 C63 C64 121.28(18)
C62 C63 H63 119.4
C113 C112 H11C 111.1
C113 C112 H11D 111.1
C113 C112 C111 103.26(18)
H11C C112 H11D 109.1
C111 C112 H11C 111.1
C111 C112 H11D 111.1
O1 C109 C108 105.84(19)
O1 C109 H10H 110.6
O1 C109 H10I 110.6
C108 C109 H10H 110.6
C108 C109 H10I 110.6
H10H C109 H10I 108.7
C85 C86 C87 121.4(2)
C85 C86 H86 119.3
C87 C86 H86 119.3
C84 C83 C82 118.3(2)
C84 C83 C88 119.40(18)
C82 C83 C88 122.18(19)
C68 C70 H70A 109.5
C68 C70 H70B 109.5
C68 C70 H70C 109.5
H70A C70 H70B 109.5
H70A C70 H70C 109.5
H70B C70 H70C 109.5
C45 C44 H44A 109.8
C45 C44 H44B 109.8
C45 C44 C43 109.59(19)
H44A C44 H44B 108.2
C43 C44 H44A 109.8
C43 C44 H44B 109.8
C38 C43 C44 108.30(16)
C38 C43 H43 109.5
C44 C43 H43 109.5
C42 C43 C38 109.86(19)
C42 C43 C44 110.18(17)
C42 C43 H43 109.5
C79 C78 H78 109.1
C79 C78 C73 108.59(17)
C77 C78 C79 110.5(2)
C77 C78 H78 109.1
C77 C78 C73 110.36(19)
C73 C78 H78 109.1
C18 C20 H20A 109.5
C18 C20 H20B 109.5
C18 C20 H20C 109.5
H20A C20 H20B 109.5
H20A C20 H20C 109.5
H20B C20 H20C 109.5
C52 C51 H51 119.3
C50 C51 C52 121.5(2)
C50 C51 H51 119.3
C56 C57 H57A 109.5
C56 C57 H57B 109.5
C56 C57 H57C 109.5
H57A C57 H57B 109.5
H57A C57 H57C 109.5
H57B C57 H57C 109.5
C99 C103 H103 108.4
C99 C103 C105 110.87(18)
C99 C103 C104 112.1(2)
C105 C103 H103 108.4
C105 C103 C104 108.55(19)
C104 C103 H103 108.4
C53 C54 H54A 109.5
C53 C54 H54B 109.5
C53 C54 H54C 109.5
H54A C54 H54B 109.5
H54A C54 H54C 109.5
H54B C54 H54C 109.5
C65 C66 H66A 109.5
C65 C66 H66B 109.5
C65 C66 H66C 109.5
H66A C66 H66B 109.5
H66A C66 H66C 109.5
H66B C66 H66C 109.5
C49 C50 H50 120.2
C51 C50 C49 119.6(2)
C51 C50 H50 120.2
C9 C10 C4 109.97(17)
C9 C10 H10 109.6
C9 C10 C11 109.24(18)
C4 C10 H10 109.6
C11 C10 C4 108.92(17)
C11 C10 H10 109.6
C18 C19 H19A 109.5
C18 C19 H19B 109.5
C18 C19 H19C 109.5
H19A C19 H19B 109.5
H19A C19 H19C 109.5
H19B C19 H19C 109.5
C108 C107 H10J 111.3
C108 C107 H10K 111.3
C106 C107 C108 102.20(19)
C106 C107 H10J 111.3
C106 C107 H10K 111.3
H10J C107 H10K 109.2
C72 C74 H74A 109.5
C72 C74 H74B 109.5
C72 C74 C80 110.94(18)
H74A C74 H74B 108.0
C80 C74 H74A 109.5
C80 C74 H74B 109.5
C112 C111 H11E 110.5
C112 C111 H11F 110.5
H11E C111 H11F 108.7
C110 C111 C112 106.10(18)
C110 C111 H11E 110.5
C110 C111 H11F 110.5
C41 C42 H42A 109.8
C41 C42 H42B 109.8
C43 C42 C41 109.19(17)
C43 C42 H42A 109.8
C43 C42 H42B 109.8
H42A C42 H42B 108.3
C30 C31 H31A 109.5
C30 C31 H31B 109.5
C30 C31 H31C 109.5
H31A C31 H31B 109.5
H31A C31 H31C 109.5
H31B C31 H31C 109.5
C99 C98 H98 119.0
C97 C98 C99 122.1(2)
C97 C98 H98 119.0
C6 C11 C10 110.00(18)
C6 C11 H11G 109.7
C6 C11 H11H 109.7
C10 C11 H11G 109.7
C10 C11 H11H 109.7
H11G C11 H11H 108.2
C56 C58 H58A 109.5
C56 C58 H58B 109.5
C56 C58 H58C 109.5
H58A C58 H58B 109.5
H58A C58 H58C 109.5
H58B C58 H58C 109.5
C21 C22 H22A 109.5
C21 C22 H22B 109.5
C21 C22 H22C 109.5
H22A C22 H22B 109.5
H22A C22 H22C 109.5
H22B C22 H22C 109.5
C95 C96 H96 119.0
C97 C96 C95 122.0(2)
C97 C96 H96 119.0
C33 C35 H35A 109.5
C33 C35 H35B 109.5
C33 C35 H35C 109.5
H35A C35 H35B 109.5
H35A C35 H35C 109.5
H35B C35 H35C 109.5
C78 C77 H77A 110.0
C78 C77 H77B 110.0
C78 C77 C76 108.57(19)
H77A C77 H77B 108.4
C76 C77 H77A 110.0
C76 C77 H77B 110.0
C79 C80 C74 108.72(19)
C79 C80 H80 109.7
C79 C80 C81 109.7(2)
C74 C80 H80 109.7
C81 C80 C74 109.4(2)
C81 C80 H80 109.7
C72 C73 H73A 109.4
C72 C73 H73B 109.4
C78 C73 C72 111.07(19)
C78 C73 H73A 109.4
C78 C73 H73B 109.4
H73A C73 H73B 108.0
C83 C88 H88 108.1
C83 C88 C90 109.50(19)
C83 C88 C89 114.06(18)
C90 C88 H88 108.1
C89 C88 H88 108.1
C89 C88 C90 108.84(19)
O2 C110 C111 106.57(17)
O2 C110 H11I 110.4
O2 C110 H11J 110.4
C111 C110 H11I 110.4
C111 C110 H11J 110.4
H11I C110 H11J 108.6
C98 C97 H97 120.7
C96 C97 C98 118.7(2)
C96 C97 H97 120.7
C103 C105 H10L 109.5
C103 C105 H10M 109.5
C103 C105 H10N 109.5
H10L C105 H10M 109.5
H10L C105 H10N 109.5
H10M C105 H10N 109.5
C88 C90 H90A 109.5
C88 C90 H90B 109.5
C88 C90 H90C 109.5
H90A C90 H90B 109.5
H90A C90 H90C 109.5
H90B C90 H90C 109.5
C77 C76 H76 109.5
C77 C76 C75 109.7(3)
C75 C76 H76 109.5
C81 C76 C77 110.6(2)
C81 C76 H76 109.5
C81 C76 C75 108.0(2)
C87 C91 H91 107.6
C93 C91 C87 110.9(2)
C93 C91 H91 107.6
C93 C91 C92 110.0(3)
C92 C91 C87 112.8(2)
C92 C91 H91 107.6
C100 C102 H10O 109.5
C100 C102 H10P 109.5
C100 C102 H10Q 109.5
H10O C102 H10P 109.5
H10O C102 H10Q 109.5
H10P C102 H10Q 109.5
C72 C75 C76 111.71(19)
C72 C75 H75A 109.3
C72 C75 H75B 109.3
C76 C75 H75A 109.3
C76 C75 H75B 109.3
H75A C75 H75B 107.9
C88 C89 H89A 109.5
C88 C89 H89B 109.5
C88 C89 H89C 109.5
H89A C89 H89B 109.5
H89A C89 H89C 109.5
H89B C89 H89C 109.5
C80 C81 H81A 109.6
C80 C81 H81B 109.6
C76 C81 C80 110.1(2)
C76 C81 H81A 109.6
C76 C81 H81B 109.6
H81A C81 H81B 108.1
C68 C69 H69A 109.5
C68 C69 H69B 109.5
C68 C69 H69C 109.5
H69A C69 H69B 109.5
H69A C69 H69C 109.5
H69B C69 H69C 109.5
C91 C93 H93A 109.5
C91 C93 H93B 109.5
C91 C93 H93C 109.5
H93A C93 H93B 109.5
H93A C93 H93C 109.5
H93B C93 H93C 109.5
C103 C104 H10R 109.5
C103 C104 H10S 109.5
C103 C104 H10T 109.5
H10R C104 H10S 109.5
H10R C104 H10T 109.5
H10S C104 H10T 109.5
C91 C92 H92A 109.5
C91 C92 H92B 109.5
C91 C92 H92C 109.5
H92A C92 H92B 109.5
H92A C92 H92C 109.5
H92B C92 H92C 109.5
H11K C114 H11L 109.5
H11K C114 H11M 109.5
H11L C114 H11M 109.5
C115 C114 H11K 109.5
C115 C114 H11L 109.5
C115 C114 H11M 109.5
H11N C118 H11O 107.9
C117 C118 H11N 109.2
C117 C118 H11O 109.2
C119 C118 H11N 109.2
C119 C118 H11O 109.2
C119 C118 C117 112.0(4)
C118 C117 H11P 107.9
C118 C117 H11Q 107.9
H11P C117 H11Q 107.2
C116 C117 C118 117.7(4)
C116 C117 H11P 107.9
C116 C117 H11Q 107.9
C118 C119 H11R 109.5
C118 C119 H11S 109.5
C118 C119 H11T 109.5
H11R C119 H11S 109.5
H11R C119 H11T 109.5
H11S C119 H11T 109.5
C114 C115 H11U 108.3
C114 C115 H11V 108.3
C114 C115 C116 116.1(4)
H11U C115 H11V 107.4
C116 C115 H11U 108.3
C116 C115 H11V 108.3
C117 C116 C115 118.6(4)
C117 C116 H11W 107.7
C117 C116 H11X 107.7
C115 C116 H11W 107.7
C115 C116 H11X 107.7
H11W C116 H11X 107.1

loop_
_geom_bond_atom_site_label_1
_geom_bond_atom_site_label_2
_geom_bond_distance
Ca2 O2 2.3725(14)
Ca2 N3 2.4019(14)
Ca2 N4 2.3922(15)
Ca2 H 2.23(2)
Ca2 HA 2.12(3)
Ca1 O1 2.3563(14)
Ca1 N1 2.4134(14)
Ca1 N2 2.3905(14)
Ca1 H 2.23(3)
Ca1 HB 2.17(3)
Ca3 N6 2.3417(16)
Ca3 N5 2.3508(16)
Ca3 HA 2.16(3)
Ca3 HB 2.13(3)
O2 C113 1.433(3)
O2 C110 1.447(2)
O1 C106 1.455(2)
O1 C109 1.443(3)
N1 C1 1.338(2)
N1 C12 1.404(2)
N3 C36 1.332(3)
N3 C47 1.406(2)
N4 C36 1.341(2)
N4 C59 1.416(2)
N2 C1 1.340(2)
N2 C24 1.410(2)
N6 C94 1.407(3)
N6 C71 1.338(3)
C36 C37 1.557(2)
C1 C2 1.564(2)
C12 C17 1.420(3)
C12 C13 1.418(2)
C94 C95 1.408(3)
C94 C99 1.422(3)
C17 C21 1.522(2)
C17 C16 1.388(3)
C59 C60 1.410(3)
C59 C64 1.418(2)
C2 C3 1.543(2)
C2 C4 1.546(3)
C2 C5 1.548(2)
N5 C71 1.338(3)
N5 C82 1.418(3)
C13 C14 1.384(3)
C13 C18 1.517(3)
C24 C25 1.410(3)
C24 C29 1.422(2)
C53 H53 0.9800
C53 C48 1.518(3)
C53 C55 1.527(3)
C53 C54 1.529(3)
C21 H21 0.9800
C21 C23 1.526(3)
C21 C22 1.531(3)
C47 C48 1.410(3)
C47 C52 1.419(3)
C3 H3A 0.9700
C3 H3B 0.9700
C3 C8 1.540(2)
C60 C61 1.390(3)
C60 C65 1.523(2)
C48 C49 1.392(3)
C16 H16 0.9300
C16 C15 1.389(3)
C8 H8 0.9800
C8 C9 1.528(3)
C8 C7 1.526(3)
C14 H14 0.9300
C14 C15 1.383(3)
C39 H39A 0.9700
C39 H39B 0.9700
C39 C37 1.553(3)
C39 C45 1.541(2)
C49 H49 0.9300
C49 C50 1.385(3)
C37 C40 1.541(3)
C37 C38 1.553(3)
C25 C30 1.522(3)
C25 C26 1.394(3)
C71 C72 1.570(2)
C29 C28 1.398(3)
C29 C33 1.517(3)
C28 H28 0.9300
C28 C27 1.376(3)
C61 H61 0.9300
C61 C62 1.382(3)
C18 H18 0.9800
C18 C20 1.531(3)
C18 C19 1.528(3)
C30 H30 0.9800
C30 C32 1.537(3)
C30 C31 1.532(3)
C15 H15 0.9300
C85 H85 0.9300
C85 C84 1.375(3)
C85 C86 1.383(3)
C65 H65 0.9800
C65 C67 1.529(3)
C65 C66 1.537(3)
C95 C100 1.520(3)
C95 C96 1.397(4)
C52 C56 1.515(3)
C52 C51 1.393(3)
C99 C103 1.511(3)
C99 C98 1.391(3)
C68 H68 0.9800
C68 C64 1.521(3)
C68 C70 1.532(3)
C68 C69 1.528(3)
C72 C74 1.529(3)
C72 C73 1.547(3)
C72 C75 1.537(3)
C33 H33 0.9800
C33 C34 1.534(3)
C33 C35 1.536(3)
C40 H40A 0.9700
C40 H40B 0.9700
C40 C41 1.539(3)
C26 H26 0.9300
C26 C27 1.382(3)
C55 H55A 0.9600
C55 H55B 0.9600
C55 H55C 0.9600
C56 H56 0.9800
C56 C57 1.526(3)
C56 C58 1.542(3)
C32 H32A 0.9600
C32 H32B 0.9600
C32 H32C 0.9600
C9 H9A 0.9700
C9 H9B 0.9700
C9 C10 1.532(3)
C4 H4A 0.9700
C4 H4B 0.9700
C4 C10 1.542(3)
C79 H79A 0.9700
C79 H79B 0.9700
C79 C78 1.513(3)
C79 C80 1.521(3)
C84 H84 0.9300
C84 C83 1.403(3)
C7 H7A 0.9700
C7 H7B 0.9700
C7 C6 1.526(3)
C64 C63 1.392(3)
C5 H5A 0.9700
C5 H5B 0.9700
C5 C6 1.539(3)
C113 H11A 0.9700
C113 H11B 0.9700
C113 C112 1.514(3)
C101 H10A 0.9600
C101 H10B 0.9600
C101 H10C 0.9600
C101 C100 1.526(3)
C100 H100 0.9800
C100 C102 1.527(4)
C108 H10D 0.9700
C108 H10E 0.9700
C108 C109 1.520(4)
C108 C107 1.516(4)
C41 H41 0.9800
C41 C46 1.533(3)
C41 C42 1.530(3)
C38 H38A 0.9700
C38 H38B 0.9700
C38 C43 1.539(3)
C34 H34A 0.9600
C34 H34B 0.9600
C34 H34C 0.9600
C45 H45 0.9800
C45 C46 1.523(3)
C45 C44 1.531(3)
C27 H27 0.9300
C46 H46A 0.9700
C46 H46B 0.9700
C82 C87 1.412(4)
C82 C83 1.417(3)
C23 H23A 0.9600
C23 H23B 0.9600
C23 H23C 0.9600
C106 H10F 0.9700
C106 H10G 0.9700
C106 C107 1.508(3)
C62 H62 0.9300
C62 C63 1.384(3)
C87 C86 1.386(4)
C87 C91 1.523(3)
C6 H6 0.9800
C6 C11 1.524(4)
C67 H67A 0.9600
C67 H67B 0.9600
C67 H67C 0.9600
C63 H63 0.9300
C112 H11C 0.9700
C112 H11D 0.9700
C112 C111 1.525(3)
C109 H10H 0.9700
C109 H10I 0.9700
C86 H86 0.9300
C83 C88 1.508(3)
C70 H70A 0.9600
C70 H70B 0.9600
C70 H70C 0.9600
C44 H44A 0.9700
C44 H44B 0.9700
C44 C43 1.541(3)
C43 H43 0.9800
C43 C42 1.515(3)
C78 H78 0.9800
C78 C77 1.511(4)
C78 C73 1.546(3)
C20 H20A 0.9600
C20 H20B 0.9600
C20 H20C 0.9600
C51 H51 0.9300
C51 C50 1.384(4)
C57 H57A 0.9600
C57 H57B 0.9600
C57 H57C 0.9600
C103 H103 0.9800
C103 C105 1.525(3)
C103 C104 1.531(3)
C54 H54A 0.9600
C54 H54B 0.9600
C54 H54C 0.9600
C66 H66A 0.9600
C66 H66B 0.9600
C66 H66C 0.9600
C50 H50 0.9300
C10 H10 0.9800
C10 C11 1.533(4)
C19 H19A 0.9600
C19 H19B 0.9600
C19 H19C 0.9600
C107 H10J 0.9700
C107 H10K 0.9700
C74 H74A 0.9700
C74 H74B 0.9700
C74 C80 1.541(3)
C111 H11E 0.9700
C111 H11F 0.9700
C111 C110 1.500(3)
C42 H42A 0.9700
C42 H42B 0.9700
C31 H31A 0.9600
C31 H31B 0.9600
C31 H31C 0.9600
C98 H98 0.9300
C98 C97 1.386(4)
C11 H11G 0.9700
C11 H11H 0.9700
C58 H58A 0.9600
C58 H58B 0.9600
C58 H58C 0.9600
C22 H22A 0.9600
C22 H22B 0.9600
C22 H22C 0.9600
C96 H96 0.9300
C96 C97 1.376(4)
C35 H35A 0.9600
C35 H35B 0.9600
C35 H35C 0.9600
C77 H77A 0.9700
C77 H77B 0.9700
C77 C76 1.518(4)
C80 H80 0.9800
C80 C81 1.524(4)
C73 H73A 0.9700
C73 H73B 0.9700
C88 H88 0.9800
C88 C90 1.538(3)
C88 C89 1.536(3)
C110 H11I 0.9700
C110 H11J 0.9700
C97 H97 0.9300
C105 H10L 0.9600
C105 H10M 0.9600
C105 H10N 0.9600
C90 H90A 0.9600
C90 H90B 0.9600
C90 H90C 0.9600
C76 H76 0.9800
C76 C75 1.547(3)
C76 C81 1.513(5)
C91 H91 0.9800
C91 C93 1.511(4)
C91 C92 1.517(5)
C102 H10O 0.9600
C102 H10P 0.9600
C102 H10Q 0.9600
C75 H75A 0.9700
C75 H75B 0.9700
C89 H89A 0.9600
C89 H89B 0.9600
C89 H89C 0.9600
C81 H81A 0.9700
C81 H81B 0.9700
C69 H69A 0.9600
C69 H69B 0.9600
C69 H69C 0.9600
C93 H93A 0.9600
C93 H93B 0.9600
C93 H93C 0.9600
C104 H10R 0.9600
C104 H10S 0.9600
C104 H10T 0.9600
C92 H92A 0.9600
C92 H92B 0.9600
C92 H92C 0.9600
C114 H11K 0.9600
C114 H11L 0.9600
C114 H11M 0.9600
C114 C115 1.469(7)
C118 H11N 0.9700
C118 H11O 0.9700
C118 C117 1.592(7)
C118 C119 1.434(7)
C117 H11P 0.9700
C117 H11Q 0.9700
C117 C116 1.501(7)
C119 H11R 0.9600
C119 H11S 0.9600
C119 H11T 0.9600
C115 H11U 0.9700
C115 H11V 0.9700
C115 C116 1.522(7)
C116 H11W 0.9700
C116 H11X 0.9700

loop_
_geom_torsion_atom_site_label_1
_geom_torsion_atom_site_label_2
_geom_torsion_atom_site_label_3
_geom_torsion_atom_site_label_4
_geom_torsion
Ca2 O2 C113 C112 -145.74(14)
Ca2 O2 C110 C111 153.87(16)
Ca2 N3 C36 N4 -5.52(14)
Ca2 N3 C36 C37 167.63(13)
Ca2 N3 C47 C48 93.76(19)
Ca2 N3 C47 C52 -76.4(2)
Ca2 N4 C36 N3 5.54(14)
Ca2 N4 C36 C37 -167.67(13)
Ca2 N4 C59 C60 77.2(2)
Ca2 N4 C59 C64 -93.54(19)
Ca1 O1 C106 C107 159.37(13)
Ca1 O1 C109 C108 175.04(13)
Ca1 N1 C1 N2 -6.13(14)
Ca1 N1 C1 C2 166.72(13)
Ca1 N1 C12 C17 91.28(18)
Ca1 N1 C12 C13 -80.69(19)
Ca1 N2 C1 N1 6.20(14)
Ca1 N2 C1 C2 -166.68(13)
Ca1 N2 C24 C25 70.5(2)
Ca1 N2 C24 C29 -99.18(17)
Ca3 N6 C94 C95 91.6(2)
Ca3 N6 C94 C99 -80.0(2)
Ca3 N6 C71 N5 -0.53(18)
Ca3 N6 C71 C72 -177.31(16)
Ca3 N5 C71 N6 0.53(18)
Ca3 N5 C71 C72 177.30(17)
Ca3 N5 C82 C87 86.7(2)
Ca3 N5 C82 C83 -84.7(3)
O2 C113 C112 C111 -29.4(3)
O1 C106 C107 C108 35.9(2)
N1 C1 C2 C3 9.3(2)
N1 C1 C2 C4 -108.78(18)
N1 C1 C2 C5 131.74(18)
N1 C12 C17 C21 8.6(2)
N1 C12 C17 C16 -170.78(17)
N1 C12 C13 C14 170.91(16)
N1 C12 C13 C18 -10.2(2)
N3 C36 C37 C39 124.61(18)
N3 C36 C37 C40 2.2(2)
N3 C36 C37 C38 -116.55(18)
N3 C47 C48 C53 13.5(3)
N3 C47 C48 C49 -165.19(18)
N3 C47 C52 C56 -14.8(3)
N3 C47 C52 C51 164.92(18)
N4 C36 C37 C39 -63.0(2)
N4 C36 C37 C40 174.61(15)
N4 C36 C37 C38 55.8(2)
N4 C59 C60 C61 -176.20(16)
N4 C59 C60 C65 1.0(2)
N4 C59 C64 C68 0.1(2)
N4 C59 C64 C63 176.31(16)
N2 C1 C2 C3 -178.61(15)
N2 C1 C2 C4 63.3(2)
N2 C1 C2 C5 -56.2(2)
N2 C24 C25 C30 0.4(3)
N2 C24 C25 C26 -174.97(16)
N2 C24 C29 C28 175.23(16)
N2 C24 C29 C33 -1.0(2)
N6 C94 C95 C100 3.6(3)
N6 C94 C95 C96 -174.76(18)
N6 C94 C99 C103 -2.7(3)
N6 C94 C99 C98 175.59(17)
N6 C71 C72 C74 91.2(2)
N6 C71 C72 C73 -150.28(19)
N6 C71 C72 C75 -29.5(3)
C36 N3 C47 C48 -75.3(3)
C36 N3 C47 C52 114.6(2)
C36 N4 C59 C60 -105.8(2)
C36 N4 C59 C64 83.5(2)
C36 C37 C40 C41 -176.02(15)
C36 C37 C38 C43 -179.72(17)
C1 N1 C12 C17 -72.1(2)
C1 N1 C12 C13 115.9(2)
C1 N2 C24 C25 -101.9(2)
C1 N2 C24 C29 88.4(2)
C1 C2 C3 C8 -176.21(14)
C1 C2 C4 C10 -179.90(16)
C1 C2 C5 C6 175.62(17)
C12 N1 C1 N2 161.50(16)
C12 N1 C1 C2 -25.7(3)
C12 C17 C21 C23 -81.5(2)
C12 C17 C21 C22 155.02(19)
C12 C17 C16 C15 -0.5(3)
C12 C13 C14 C15 0.3(3)
C12 C13 C18 C20 -130.31(19)
C12 C13 C18 C19 106.5(2)
C94 N6 C71 N5 -173.8(2)
C94 N6 C71 C72 9.4(3)
C94 C95 C100 C101 -99.9(2)
C94 C95 C100 C102 136.2(2)
C94 C95 C96 C97 0.3(3)
C94 C99 C103 C105 107.5(2)
C94 C99 C103 C104 -131.0(2)
C94 C99 C98 C97 -1.9(3)
C17 C12 C13 C14 -1.2(2)
C17 C12 C13 C18 177.71(15)
C17 C16 C15 C14 -0.4(3)
C59 N4 C36 N3 -172.31(16)
C59 N4 C36 C37 14.5(3)
C59 C60 C61 C62 1.5(3)
C59 C60 C65 C67 139.75(18)
C59 C60 C65 C66 -96.6(2)
C59 C64 C63 C62 -1.4(3)
C2 C3 C8 C9 60.9(2)
C2 C3 C8 C7 -60.4(2)
C2 C4 C10 C9 -60.3(2)
C2 C4 C10 C11 59.4(2)
C2 C5 C6 C7 61.2(2)
C2 C5 C6 C11 -59.3(2)
N5 C71 C72 C74 -85.2(3)
N5 C71 C72 C73 33.3(3)
N5 C71 C72 C75 154.1(2)
N5 C82 C87 C86 -174.91(18)
N5 C82 C87 C91 5.1(3)
N5 C82 C83 C84 175.73(17)
N5 C82 C83 C88 0.3(3)
C13 C12 C17 C21 -179.36(15)
C13 C12 C17 C16 1.3(3)
C13 C14 C15 C16 0.5(3)
C24 N2 C1 N1 -179.41(16)
C24 N2 C1 C2 7.7(3)
C24 C25 C30 C32 -99.1(2)
C24 C25 C30 C31 137.96(19)
C24 C25 C26 C27 1.4(3)
C24 C29 C28 C27 -1.7(3)
C24 C29 C33 C34 89.9(2)
C24 C29 C33 C35 -146.05(17)
C53 C48 C49 C50 -179.6(2)
C21 C17 C16 C15 -179.87(19)
C47 N3 C36 N4 166.07(17)
C47 N3 C36 C37 -20.8(3)
C47 C48 C49 C50 -0.9(3)
C47 C52 C56 C57 113.9(2)
C47 C52 C56 C58 -122.1(2)
C47 C52 C51 C50 1.8(3)
C3 C2 C4 C10 57.6(2)
C3 C2 C5 C6 -58.2(2)
C3 C8 C9 C10 -60.1(2)
C3 C8 C7 C6 59.7(2)
C60 C59 C64 C68 -170.87(16)
C60 C59 C64 C63 5.4(3)
C60 C61 C62 C63 2.5(3)
C48 C47 C52 C56 174.92(17)
C48 C47 C52 C51 -5.3(3)
C48 C49 C50 C51 -2.6(4)
C16 C17 C21 C23 97.9(2)
C16 C17 C21 C22 -25.6(3)
C8 C9 C10 C4 60.1(2)
C8 C9 C10 C11 -59.3(2)
C8 C7 C6 C5 -60.6(2)
C8 C7 C6 C11 60.0(2)
C14 C13 C18 C20 48.5(2)
C14 C13 C18 C19 -74.7(2)
C39 C37 C40 C41 58.9(2)
C39 C37 C38 C43 -58.3(2)
C39 C45 C46 C41 -60.4(2)
C39 C45 C44 C43 61.8(2)
C37 C39 C45 C46 60.4(2)
C37 C39 C45 C44 -60.3(2)
C37 C40 C41 C46 -60.9(2)
C37 C40 C41 C42 59.9(2)
C37 C38 C43 C44 60.2(2)
C37 C38 C43 C42 -60.2(2)
C25 C24 C29 C28 5.4(3)
C25 C24 C29 C33 -170.86(16)
C25 C26 C27 C28 2.3(3)
C71 N6 C94 C95 -97.4(2)
C71 N6 C94 C99 91.0(2)
C71 N5 C82 C87 -96.2(3)
C71 N5 C82 C83 92.5(3)
C71 C72 C74 C80 -178.49(19)
C71 C72 C73 C78 -177.47(17)
C71 C72 C75 C76 176.5(3)
C29 C24 C25 C30 170.10(16)
C29 C24 C25 C26 -5.2(3)
C29 C28 C27 C26 -2.2(3)
C28 C29 C33 C34 -86.3(2)
C28 C29 C33 C35 37.8(2)
C61 C60 C65 C67 -43.0(2)
C61 C60 C65 C66 80.6(2)
C61 C62 C63 C64 -2.6(3)
C18 C13 C14 C15 -178.60(19)
C30 C25 C26 C27 -174.00(18)
C85 C84 C83 C82 -2.3(3)
C85 C84 C83 C88 173.31(18)
C65 C60 C61 C62 -175.76(17)
C95 C94 C99 C103 -174.44(17)
C95 C94 C99 C98 3.9(3)
C95 C96 C97 C98 1.8(4)
C52 C47 C48 C53 -176.39(17)
C52 C47 C48 C49 4.9(3)
C52 C51 C50 C49 2.2(4)
C99 C94 C95 C100 175.22(17)
C99 C94 C95 C96 -3.1(3)
C99 C98 C97 C96 -1.0(4)
C68 C64 C63 C62 174.82(18)
C72 C74 C80 C79 -61.3(3)
C72 C74 C80 C81 58.5(3)
C33 C29 C28 C27 174.52(18)
C40 C37 C38 C43 57.5(2)
C40 C41 C46 C45 60.0(2)
C40 C41 C42 C43 -60.0(3)
C26 C25 C30 C32 76.2(2)
C26 C25 C30 C31 -46.7(2)
C55 C53 C48 C47 -96.0(2)
C55 C53 C48 C49 82.7(2)
C56 C52 C51 C50 -178.5(2)
C9 C8 C7 C6 -60.9(2)
C9 C10 C11 C6 59.9(2)
C4 C2 C3 C8 -58.24(19)
C4 C2 C5 C6 57.2(2)
C4 C10 C11 C6 -60.2(2)
C79 C78 C77 C76 -60.2(2)
C79 C78 C73 C72 60.4(2)
C79 C80 C81 C76 57.6(2)
C84 C85 C86 C87 1.6(3)
C84 C83 C88 C90 -79.6(2)
C84 C83 C88 C89 42.6(3)
C7 C8 C9 C10 60.7(2)
C7 C6 C11 C10 -60.3(2)
C64 C59 C60 C61 -5.4(2)
C64 C59 C60 C65 171.80(16)
C5 C2 C3 C8 58.1(2)
C5 C2 C4 C10 -57.7(2)
C5 C6 C11 C10 60.5(2)
C113 O2 C110 C111 -27.6(3)
C113 C112 C111 C110 12.5(3)
C100 C95 C96 C97 -178.1(2)
C38 C37 C40 C41 -57.5(2)
C38 C43 C42 C41 60.2(2)
C45 C39 C37 C36 175.91(15)
C45 C39 C37 C40 -58.1(2)
C45 C39 C37 C38 57.77(19)
C45 C44 C43 C38 -61.4(2)
C45 C44 C43 C42 58.8(2)
C46 C41 C42 C43 60.2(2)
C46 C45 C44 C43 -59.2(2)
C82 N5 C71 N6 -177.4(2)
C82 N5 C71 C72 -0.6(4)
C82 C87 C86 C85 0.5(3)
C82 C87 C91 C93 -92.2(3)
C82 C87 C91 C92 143.9(3)
C82 C83 C88 C90 95.8(2)
C82 C83 C88 C89 -142.0(2)
C106 O1 C109 C108 -8.2(2)
C87 C82 C83 C84 4.4(3)
C87 C82 C83 C88 -171.09(18)
C112 C111 C110 O2 8.4(3)
C109 O1 C106 C107 -17.4(2)
C109 C108 C107 C106 -40.1(2)
C86 C85 C84 C83 -0.7(3)
C86 C87 C91 C93 87.8(3)
C86 C87 C91 C92 -36.2(4)
C83 C82 C87 C86 -3.5(3)
C83 C82 C87 C91 176.45(19)
C70 C68 C64 C59 87.1(2)
C70 C68 C64 C63 -89.0(2)
C44 C45 C46 C41 59.9(2)
C44 C43 C42 C41 -59.0(2)
C78 C79 C80 C74 61.5(3)
C78 C79 C80 C81 -58.1(2)
C78 C77 C76 C75 -59.6(3)
C78 C77 C76 C81 59.3(3)
C51 C52 C56 C57 -65.8(3)
C51 C52 C56 C58 58.1(3)
C103 C99 C98 C97 176.5(2)
C54 C53 C48 C47 137.99(19)
C54 C53 C48 C49 -43.3(3)
C107 C108 C109 O1 30.2(2)
C74 C72 C73 C78 -58.6(2)
C74 C72 C75 C76 56.7(3)
C74 C80 C81 C76 -61.6(2)
C42 C41 C46 C45 -60.5(2)
C98 C99 C103 C105 -70.8(3)
C98 C99 C103 C104 50.7(3)
C96 C95 C100 C101 78.4(3)
C96 C95 C100 C102 -45.4(3)
C77 C78 C73 C72 -61.0(3)
C77 C76 C75 C72 61.1(3)
C77 C76 C81 C80 -58.7(2)
C80 C79 C78 C77 60.3(2)
C80 C79 C78 C73 -61.0(2)
C73 C72 C74 C80 59.0(2)
C73 C72 C75 C76 -58.6(3)
C73 C78 C77 C76 60.0(3)
C110 O2 C113 C112 35.9(2)
C91 C87 C86 C85 -179.5(2)
C75 C72 C74 C80 -55.7(3)
C75 C72 C73 C78 58.1(2)
C75 C76 C81 C80 61.3(3)
C81 C76 C75 C72 -59.4(3)
C69 C68 C64 C59 -148.6(2)
C69 C68 C64 C63 35.2(3)
C114 C115 C116 C117 172.2(5)
C118 C117 C116 C115 179.8(4)
C119 C118 C117 C116 175.5(4)

loop_
_smtbx_masks_void_nr
_smtbx_masks_void_average_x
_smtbx_masks_void_average_y
_smtbx_masks_void_average_z
_smtbx_masks_void_volume
_smtbx_masks_void_count_electrons
1 -0.303 -0.803 -0.303 1317.7 344.6
2 0.500 0.000 1.000 22.8 0.0
